data_1520325
loop_
_publ_author_name
'Pache, Aroa'
'Reinoso, Santiago'
'Felices, Leire'
'Iturrospe, Amaia'
'Lezama, Luis'
'Guti\'errez-Zorrilla, Juan'

_publ_section_title
;
 Single-Crystal to Single-Crystal Reversible Transformations Induced by
 Thermal Dehydration in Keggin-Type Polyoxometalates Decorated with
 Copper(II)-Picolinate Complexes: The Structure Directing Role of
 Guanidinium
;
_journal_issue 2
_journal_name_full Inorganics
_journal_page_first 194
_journal_paper_doi 10.3390/inorganics3020194
_journal_volume 3
_journal_year 2015
_chemical_compound_source 'synthesis as described'
_chemical_formula_moiety 'C4 H24 N12, C48 H32 Cu4 N8 O18, C24 H16 Cu2 N4 O48 Si W12'
_chemical_formula_sum 'C76 H72 Cu6 N24 O64 Si W12'
_chemical_formula_weight 4961.11
_chemical_name_systematic
;
 ?
;
_space_group_IT_number 2
_symmetry_cell_setting triclinic
_symmetry_Int_Tables_number 2
_symmetry_space_group_name_Hall '-P 1'
_symmetry_space_group_name_H-M 'P -1'
_atom_sites_solution_hydrogens geom
_atom_sites_solution_primary direct
_atom_sites_solution_secondary difmap
_audit_creation_date 2014-04-08T11:17:16-00:00
_audit_creation_method 'WinGX routine CIF_UPDATE'
_cell_angle_alpha 104.292(2)
_cell_angle_beta 91.168(2)
_cell_angle_gamma 100.599(2)
_cell_formula_units_Z 1
_cell_length_a 11.6039(3)
_cell_length_b 15.9379(5)
_cell_length_c 15.9984(5)
_cell_measurement_reflns_used 9109
_cell_measurement_temperature 100(2)
_cell_measurement_theta_max 28.049
_cell_measurement_theta_min 2.102
_cell_measurement_wavelength 0.71073
_cell_volume 2811.55(15)
_computing_cell_refinement 'CrysAlis Pro (Oxford Diffraction Ltd., 2011)'
_computing_data_collection 'CrysAlis Pro (Oxford Diffraction Ltd., 2011)'
_computing_data_reduction 'CrysAlis Pro (Oxford Diffraction Ltd., 2011)'
_computing_molecular_graphics 'Diamond v.3.2f (Crystal Impact GbR, 2008)'
_computing_publication_material 'WinGX publication routines (Farrugia, 1999)'
_computing_structure_refinement 'SHELXL-97 (Sheldrick, 2008)'
_computing_structure_solution 'OLEX2 (Dolomanov et al, 2010)'
_diffrn_ambient_temperature 100(2)
_diffrn_detector 'CCD plate'
_diffrn_detector_area_resol_mean 16.2439
_diffrn_detector_type Eos
_diffrn_measured_fraction_theta_full 1
_diffrn_measured_fraction_theta_max 1
_diffrn_measurement_details
;
  1 omega   84.00  112.00   1.0000   60.0000
omega____ theta____ kappa____ phi______ frames
    -       26.9329  178.0000 -180.0000 28

  2 omega    5.00   94.00   1.0000   60.0000
omega____ theta____ kappa____ phi______ frames
    -       26.9329   57.0000 -150.0000 89

  3 omega   72.00  113.00   1.0000   60.0000
omega____ theta____ kappa____ phi______ frames
    -       26.9329  178.0000   90.0000 41

  4 omega  -47.00   31.00   1.0000   60.0000
omega____ theta____ kappa____ phi______ frames
    -       26.9329  -38.0000  -30.0000 78

  5 omega  -44.00   21.00   1.0000   60.0000
omega____ theta____ kappa____ phi______ frames
    -       26.9329  -57.0000   60.0000 65

  6 omega  -13.00   34.00   1.0000   60.0000
omega____ theta____ kappa____ phi______ frames
    -       26.9329  -99.0000  150.0000 47

  7 omega   50.00   76.00   1.0000   60.0000
omega____ theta____ kappa____ phi______ frames
    -       26.9329  -99.0000  150.0000 26

  8 omega    6.00  107.00   1.0000   60.0000
omega____ theta____ kappa____ phi______ frames
    -       26.9329   77.0000  -90.0000 101

;
_diffrn_measurement_device '\k-geometry diffractometer'
_diffrn_measurement_device_type 'Agilent SuperNova'
_diffrn_measurement_method '\w scans'
_diffrn_orient_matrix_UB_11 0.020153
_diffrn_orient_matrix_UB_12 -0.0355363
_diffrn_orient_matrix_UB_13 -0.0279242
_diffrn_orient_matrix_UB_21 -0.0113232
_diffrn_orient_matrix_UB_22 -0.0251133
_diffrn_orient_matrix_UB_23 0.0309139
_diffrn_orient_matrix_UB_31 -0.0578916
_diffrn_orient_matrix_UB_32 -0.017293
_diffrn_orient_matrix_UB_33 -0.0191786
_diffrn_radiation_monochromator 'Multilayer optics'
_diffrn_radiation_probe x-ray
_diffrn_radiation_source 'Nova (Mo) X-ray micro-source'
_diffrn_radiation_type MoK\a
_diffrn_radiation_wavelength 0.71073
_diffrn_reflns_av_R_equivalents 0.0206
_diffrn_reflns_av_unetI/netI 0.0375
_diffrn_reflns_limit_h_max 14
_diffrn_reflns_limit_h_min -14
_diffrn_reflns_limit_k_max 12
_diffrn_reflns_limit_k_min -19
_diffrn_reflns_limit_l_max 19
_diffrn_reflns_limit_l_min -19
_diffrn_reflns_number 19291
_diffrn_reflns_theta_full 26
_diffrn_reflns_theta_max 26
_diffrn_reflns_theta_min 1.79
_diffrn_source_current 0.8
_diffrn_source_power 0.04
_diffrn_source_voltage 50
_exptl_absorpt_coefficient_mu 13.447
_exptl_absorpt_correction_T_max 0.61
_exptl_absorpt_correction_T_min 0.475
_exptl_absorpt_correction_type analytical
_exptl_absorpt_process_details
;
        CrysAlisPro, Agilent Technologies,
        Version 1.171.36.28 (release 01-02-2013 CrysAlis171 .NET)
        (compiled Feb  1 2013,16:14:44)
Analytical numeric absorption correction using a multifaceted crystal
                        model based on expressions derived by R.C. Clark & J.S.
        (Clark, R. C. & Reid, J. S. (1995). Acta Cryst. A51, 887-897)
;
_exptl_crystal_colour blue
_exptl_crystal_density_diffrn 2.930
_exptl_crystal_density_method 'not measured'
_exptl_crystal_description prism
_exptl_crystal_F_000 2284
_exptl_crystal_size_max 0.0737
_exptl_crystal_size_mid 0.063
_exptl_crystal_size_min 0.0447
_refine_diff_density_max 1.541
_refine_diff_density_min -1.982
_refine_diff_density_rms 0.236
_refine_ls_extinction_method none
_refine_ls_goodness_of_fit_ref 1.363
_refine_ls_hydrogen_treatment noref
_refine_ls_matrix_type full
_refine_ls_number_parameters 494
_refine_ls_number_reflns 11071
_refine_ls_number_restraints 0
_refine_ls_restrained_S_all 1.363
_refine_ls_R_factor_all 0.0523
_refine_ls_R_factor_gt 0.0461
_refine_ls_shift/su_max 0.001
_refine_ls_shift/su_mean 0
_refine_ls_structure_factor_coef Fsqd
_refine_ls_weighting_details 'calc w=1/[\s^2^(Fo^2^)+(0.0000P)^2^+42.5066P] where P=(Fo^2^+2Fc^2^)/3'
_refine_ls_weighting_scheme calc
_refine_ls_wR_factor_gt 0.083
_refine_ls_wR_factor_ref 0.0848
_reflns_number_gt 10022
_reflns_number_total 11071
_reflns_threshold_expression >2\s(I)
_cod_data_source_file s3.cif
_cod_data_source_block 1a
_cod_original_cell_volume 2811.55(14)
_cod_database_code 1520325

loop_
_symmetry_equiv_pos_as_xyz
'x, y, z'
'-x, -y, -z'

loop_
_atom_site_label
_atom_site_type_symbol
_atom_site_fract_x
_atom_site_fract_y
_atom_site_fract_z
_atom_site_U_iso_or_equiv
_atom_site_adp_type
_atom_site_occupancy
_atom_site_symmetry_multiplicity
_atom_site_calc_flag
_atom_site_refinement_flags
C1G C 0.2007(9) 0.2605(7) -0.4243(7) 0.017(2) Uiso 1 1 d .
C2A C 0.2023(9) 0.4994(7) -0.1013(7) 0.016(2) Uiso 1 1 d .
C2B C 0.2373(9) 0.7187(7) 0.6017(7) 0.018(2) Uiso 1 1 d .
C2C C -0.4602(9) 0.0051(7) -0.6053(7) 0.019(2) Uiso 1 1 d .
C2G C 0.4507(9) 0.5839(6) 0.3253(6) 0.014(2) Uiso 1 1 d .
C3A C 0.1108(10) 0.5448(7) -0.1012(8) 0.025(3) Uiso 1 1 d .
H3A H 0.0656 0.5385 -0.1533 0.031 Uiso 1 1 calc R
C3B C 0.2629(9) 0.7947(7) 0.6670(7) 0.017(2) Uiso 1 1 d .
H3B H 0.2169 0.839 0.6717 0.02 Uiso 1 1 calc R
C3C C -0.5576(10) -0.0200(8) -0.6630(8) 0.026(3) Uiso 1 1 d .
H3C H -0.5768 -0.0784 -0.6992 0.031 Uiso 1 1 calc R
C4A C 0.0858(10) 0.5993(7) -0.0243(7) 0.021(2) Uiso 1 1 d .
H4A H 0.024 0.6312 -0.0231 0.026 Uiso 1 1 calc R
C4B C 0.3559(9) 0.8058(7) 0.7254(7) 0.017(2) Uiso 1 1 d .
H4B H 0.378 0.8597 0.7687 0.02 Uiso 1 1 calc R
C4C C -0.6270(10) 0.0410(7) -0.6675(7) 0.024(2) Uiso 1 1 d .
H4C H -0.6941 0.0252 -0.7073 0.028 Uiso 1 1 calc R
C5A C 0.1525(9) 0.6060(7) 0.0501(7) 0.019(2) Uiso 1 1 d .
H5A H 0.1383 0.6438 0.1032 0.023 Uiso 1 1 calc R
C5B C 0.4182(10) 0.7384(7) 0.7215(7) 0.021(2) Uiso 1 1 d .
H5B H 0.4801 0.7442 0.7636 0.025 Uiso 1 1 calc R
C5C C -0.5971(10) 0.1262(7) -0.6126(7) 0.023(2) Uiso 1 1 d .
H5C H -0.6429 0.1693 -0.6151 0.027 Uiso 1 1 calc R
C6A C 0.2394(10) 0.5580(7) 0.0470(7) 0.021(2) Uiso 1 1 d .
H6A H 0.2832 0.5616 0.0991 0.025 Uiso 1 1 calc R
C6B C 0.3877(10) 0.6628(7) 0.6549(7) 0.021(2) Uiso 1 1 d .
H6B H 0.4303 0.6166 0.6505 0.025 Uiso 1 1 calc R
C6C C -0.4985(10) 0.1468(7) -0.5541(7) 0.021(2) Uiso 1 1 d .
H6C H -0.4799 0.2039 -0.5153 0.025 Uiso 1 1 calc R
C7A C 0.2366(9) 0.4378(7) -0.1805(7) 0.017(2) Uiso 1 1 d .
C7B C 0.1403(9) 0.6985(7) 0.5313(7) 0.018(2) Uiso 1 1 d .
C7C C -0.3769(10) -0.0542(8) -0.5941(8) 0.026(3) Uiso 1 1 d .
C9A C 0.5111(9) 0.3277(7) 0.0217(7) 0.016(2) Uiso 1 1 d .
C9B C 0.2726(9) 0.4001(6) 0.3805(6) 0.013(2) Uiso 1 1 d .
C9C C -0.1207(10) 0.1968(7) -0.3441(7) 0.022(2) Uiso 1 1 d .
C10A C 0.5691(9) 0.2611(7) 0.0318(7) 0.018(2) Uiso 1 1 d .
H10A H 0.6065 0.2636 0.086 0.021 Uiso 1 1 calc R
C10B C 0.2719(9) 0.3347(7) 0.3050(7) 0.018(2) Uiso 1 1 d .
H10B H 0.3161 0.2897 0.303 0.022 Uiso 1 1 calc R
C10C C -0.0219(11) 0.2227(8) -0.2879(8) 0.028(3) Uiso 1 1 d .
H10C H -0.0061 0.2786 -0.247 0.034 Uiso 1 1 calc R
C11A C 0.5704(10) 0.1915(7) -0.0390(7) 0.024(3) Uiso 1 1 d .
H11A H 0.6039 0.1428 -0.0336 0.029 Uiso 1 1 calc R
C11B C 0.2066(10) 0.3360(7) 0.2335(7) 0.021(2) Uiso 1 1 d .
H11B H 0.2056 0.292 0.1811 0.025 Uiso 1 1 calc R
C11C C 0.0545(11) 0.1630(8) -0.2937(8) 0.028(3) Uiso 1 1 d .
H11C H 0.1222 0.177 -0.2547 0.033 Uiso 1 1 calc R
C12A C 0.5219(10) 0.1936(7) -0.1183(8) 0.024(3) Uiso 1 1 d .
H12A H 0.5259 0.1479 -0.1685 0.029 Uiso 1 1 calc R
C12B C 0.1418(11) 0.4014(8) 0.2373(8) 0.029(3) Uiso 1 1 d .
H12B H 0.0956 0.4033 0.1883 0.035 Uiso 1 1 calc R
C12C C 0.0309(11) 0.0840(8) -0.3560(8) 0.031(3) Uiso 1 1 d .
H12C H 0.0844 0.0447 -0.3619 0.037 Uiso 1 1 calc R
C13A C 0.4680(9) 0.2624(7) -0.1242(7) 0.020(2) Uiso 1 1 d .
H13A H 0.4337 0.2628 -0.1785 0.024 Uiso 1 1 calc R
C13B C 0.1470(9) 0.4644(7) 0.3160(7) 0.019(2) Uiso 1 1 d .
H13B H 0.1027 0.5095 0.3197 0.023 Uiso 1 1 calc R
C13C C -0.0695(10) 0.0618(8) -0.4095(8) 0.026(3) Uiso 1 1 d .
H13C H -0.087 0.0063 -0.4509 0.032 Uiso 1 1 calc R
C14A C 0.4943(9) 0.4027(7) 0.0960(7) 0.017(2) Uiso 1 1 d .
C14B C 0.3458(9) 0.4075(7) 0.4606(7) 0.016(2) Uiso 1 1 d .
C14C C -0.2138(10) 0.2516(7) -0.3433(7) 0.024(2) Uiso 1 1 d .
Cu1A Cu 0.37063(11) 0.42112(8) -0.04426(8) 0.0147(3) Uani 1 1 d .
Cu1B Cu 0.24720(12) 0.55580(8) 0.49373(8) 0.0188(3) Uani 1 1 d .
Cu1C Cu -0.28897(12) 0.10267(9) -0.47517(9) 0.0217(3) Uani 1 1 d .
N1A N 0.2649(7) 0.5057(5) -0.0274(6) 0.0164(19) Uiso 1 1 d .
N1B N 0.2986(7) 0.6536(5) 0.5961(5) 0.0150(18) Uiso 1 1 d .
N1C N -0.4300(8) 0.0890(6) -0.5510(6) 0.020(2) Uiso 1 1 d .
N1G N 0.1862(8) 0.1848(6) -0.4872(6) 0.024(2) Uiso 1 1 d .
H1GA H 0.134 0.175 -0.5309 0.029 Uiso 1 1 calc R
H1GB H 0.2289 0.1451 -0.4846 0.029 Uiso 1 1 calc R
N2G N 0.2814(8) 0.2737(6) -0.3591(6) 0.020(2) Uiso 1 1 d .
H2GA H 0.2926 0.323 -0.3176 0.03(3) Uiso 1 1 calc R
H2GB H 0.3232 0.2333 -0.3577 0.037 Uiso 1 1 calc R
N3G N 0.1374(8) 0.3206(6) -0.4272(6) 0.023(2) Uiso 1 1 d .
H3GA H 0.148 0.37 -0.386 0.028 Uiso 1 1 calc R
H3GB H 0.0844 0.3113 -0.4704 0.028 Uiso 1 1 calc R
N4G N 0.3939(8) 0.5822(6) 0.2526(6) 0.024(2) Uiso 1 1 d .
H4GA H 0.4086 0.5476 0.2035 0.029 Uiso 1 1 calc R
H4GB H 0.3413 0.6156 0.253 0.029 Uiso 1 1 calc R
N5G N 0.5299(8) 0.5336(5) 0.3247(6) 0.0182(19) Uiso 1 1 d .
H5GA H 0.5446 0.4991 0.2757 0.022 Uiso 1 1 calc R
H5GB H 0.5678 0.5348 0.3733 0.022 Uiso 1 1 calc R
N6G N 0.4265(7) 0.6355(5) 0.4007(6) 0.0166(19) Uiso 1 1 d .
H6GA H 0.3728 0.668 0.4013 0.02 Uiso 1 1 calc R
H6GB H 0.4644 0.6367 0.4493 0.02 Uiso 1 1 calc R
N8A N 0.4631(7) 0.3287(5) -0.0548(5) 0.0136(18) Uiso 1 1 d .
N8B N 0.2096(8) 0.4645(6) 0.3848(6) 0.0184(19) Uiso 1 1 d .
N8C N -0.1435(8) 0.1185(6) -0.4035(6) 0.020(2) Uiso 1 1 d .
O1 O 0.1847(15) 0.3137(10) -0.0351(10) 0.008(4) Uiso 0.483(10) 1 d P
O1A O 0.3189(6) 0.3980(5) -0.1667(5) 0.0194(16) Uiso 1 1 d .
O1B O 0.1296(6) 0.6231(5) 0.4765(5) 0.0211(17) Uiso 1 1 d .
O1C O -0.2896(7) -0.0188(5) -0.5394(5) 0.0271(18) Uiso 1 1 d .
O2 O 0.4334(7) 0.1305(5) 0.1214(5) 0.0223(17) Uiso 1 1 d .
O1Z O 0.2191(15) 0.3049(10) -0.0331(10) 0.011(4) Uiso 0.517(10) 1 d P
O2A O 0.1887(8) 0.4307(6) -0.2508(6) 0.036(2) Uiso 1 1 d .
O2B O 0.0797(7) 0.7538(5) 0.5304(5) 0.0266(18) Uiso 1 1 d .
O2C O -0.3988(8) -0.1320(6) -0.6365(6) 0.034(2) Uiso 1 1 d .
O3 O 0.3431(15) 0.0282(11) -0.2041(11) 0.011(4) Uiso 0.483(10) 1 d P
O3A O 0.4378(6) 0.4578(5) 0.0762(5) 0.0178(16) Uiso 1 1 d .
O3B O 0.3470(6) 0.4790(5) 0.5217(5) 0.0191(16) Uiso 1 1 d .
O3C O -0.2992(7) 0.2175(5) -0.4039(5) 0.0241(17) Uiso 1 1 d .
O4 O 0.1144(17) 0.1178(11) 0.3272(11) 0.009(4) Uiso 0.483(10) 1 d P
O3Z O 0.3187(15) 0.0120(11) -0.2250(12) 0.017(4) Uiso 0.517(10) 1 d P
O4A O 0.5364(7) 0.4075(5) 0.1690(5) 0.0241(17) Uiso 1 1 d .
O4B O 0.3991(6) 0.3498(5) 0.4655(5) 0.0212(17) Uiso 1 1 d .
O4C O -0.2074(7) 0.3216(5) -0.2882(5) 0.0278(19) Uiso 1 1 d .
O5 O -0.2311(15) 0.1527(12) -0.1760(11) 0.012(4) Uiso 0.483(10) 1 d P
O4Z O 0.0857(17) 0.1241(11) 0.3360(11) 0.015(5) Uiso 0.517(10) 1 d P
O6 O -0.1390(15) 0.2775(12) 0.1771(12) 0.015(4) Uiso 0.483(10) 1 d P
O5Z O -0.2170(13) 0.1811(11) -0.1653(10) 0.009(4) Uiso 0.517(10) 1 d P
O7 O 0.2250(13) 0.1745(9) 0.0569(9) 0.009(3) Uiso 0.483(10) 1 d P
O6Z O -0.1419(14) 0.2898(11) 0.1559(11) 0.015(4) Uiso 0.517(10) 1 d P
O8 O 0.2904(13) 0.0333(9) -0.0292(9) 0.007(3) Uiso 0.483(10) 1 d P
O7Z O 0.2705(13) 0.2006(9) 0.0471(8) 0.009(3) Uiso 0.517(10) 1 d P
O9 O 0.1778(13) 0.1188(10) -0.1092(9) 0.011(3) Uiso 0.483(10) 1 d P
O8Z O 0.3384(12) 0.0553(8) -0.0414(8) 0.008(3) Uiso 0.517(10) 1 d P
O10 O 0.1891(12) 0.1201(8) 0.1636(9) 0.009(3) Uiso 0.483(10) 1 d P
O9Z O 0.2182(13) 0.1452(9) -0.1238(9) 0.012(3) Uiso 0.517(10) 1 d P
O11 O 0.2511(13) -0.0251(9) 0.0798(9) 0.012(3) Uiso 0.483(10) 1 d P
O10Z O 0.2358(12) 0.1256(8) 0.2025(9) 0.014(3) Uiso 0.517(10) 1 d P
O12 O 0.0779(12) -0.0104(9) -0.2030(9) 0.006(3) Uiso 0.483(10) 1 d P
O11Z O 0.3010(12) -0.0237(8) 0.1181(9) 0.013(3) Uiso 0.517(10) 1 d P
O13 O 0.0027(12) 0.1644(11) -0.1026(9) 0.009(3) Uiso 0.483(10) 1 d P
O12Z O 0.1028(11) -0.0311(8) -0.2378(9) 0.009(3) Uiso 0.517(10) 1 d P
O14 O 0.0450(12) 0.2214(11) 0.0644(9) 0.009(3) Uiso 0.483(10) 1 d P
O13Z O 0.0010(12) 0.2031(10) -0.1000(9) 0.013(3) Uiso 0.517(10) 1 d P
O15 O -0.0847(12) 0.0309(8) -0.1847(9) 0.007(3) Uiso 0.483(10) 1 d P
O14Z O 0.0443(12) 0.2605(10) 0.0704(9) 0.012(3) Uiso 0.517(10) 1 d P
O16 O -0.1678(12) 0.1530(10) -0.0002(9) 0.008(3) Uiso 0.483(10) 1 d P
O15Z O -0.1285(11) 0.0293(8) -0.2248(9) 0.010(3) Uiso 0.517(10) 1 d P
O17 O 0.0183(11) 0.1627(9) 0.1813(9) 0.004(3) Uiso 0.483(10) 1 d P
O16Z O -0.1760(11) 0.1901(10) 0.0045(8) 0.009(3) Uiso 0.517(10) 1 d P
O18 O -0.1991(13) 0.0928(9) 0.1221(10) 0.009(3) Uiso 0.483(10) 1 d P
O17Z O -0.0037(12) 0.1881(9) 0.2148(10) 0.013(3) Uiso 0.517(10) 1 d P
O19 O 0.1004(10) 0.0101(8) 0.0814(8) 0.005(2) Uiso 0.5 1 d P
O18Z O -0.2234(13) 0.1150(10) 0.1517(10) 0.015(3) Uiso 0.517(10) 1 d P
O20 O -0.0502(10) 0.0493(7) 0.0888(8) 0.004(2) Uiso 0.5 1 d P
O21 O -0.1196(11) -0.0596(8) 0.0203(8) 0.008(3) Uiso 0.5 1 d P
O22 O 0.0163(10) -0.0964(7) 0.0021(8) 0.004(2) Uiso 0.5 1 d P
Si1 Si 0 0 0 0.0109(8) Uani 1 2 d S
W1 W 0.13915(4) 0.20811(2) -0.02362(3) 0.01191(9) Uani 1 1 d .
W2 W 0.29478(4) 0.08705(3) 0.08106(3) 0.02153(11) Uani 1 1 d .
W3 W 0.22504(4) 0.01582(3) -0.14453(3) 0.01473(10) Uani 1 1 d .
W4 W 0.06707(4) 0.08438(3) 0.22464(3) 0.01944(11) Uani 1 1 d .
W5 W -0.14926(4) 0.11536(3) -0.11513(3) 0.01589(10) Uani 1 1 d .
W6 W -0.09784(3) 0.19168(2) 0.11164(3) 0.01105(9) Uani 1 1 d .

loop_
_atom_site_aniso_label
_atom_site_aniso_U_11
_atom_site_aniso_U_22
_atom_site_aniso_U_33
_atom_site_aniso_U_23
_atom_site_aniso_U_13
_atom_site_aniso_U_12
Cu1A 0.0163(6) 0.0124(6) 0.0140(6) 0.0012(5) 0.0008(5) 0.0025(5)
Cu1B 0.0223(7) 0.0155(6) 0.0166(7) -0.0018(5) -0.0068(5) 0.0073(5)
Cu1C 0.0218(7) 0.0195(7) 0.0290(8) 0.0116(6) 0.0078(6) 0.0093(6)
Si1 0.0084(18) 0.0149(19) 0.0078(19) 0.0011(15) -0.0009(14) 0.0006(15)
W1 0.0150(2) 0.00666(18) 0.0124(2) 0.00235(15) -0.00426(16) -0.00146(15)
W2 0.0067(2) 0.0137(2) 0.0341(3) -0.00972(19) 0.00050(18) -0.00179(16)
W3 0.0091(2) 0.0264(2) 0.0099(2) 0.00590(17) 0.00334(15) 0.00435(17)
W4 0.0312(3) 0.0134(2) 0.0067(2) -0.00163(16) 0.00374(18) -0.00788(18)
W5 0.0161(2) 0.0164(2) 0.0221(2) 0.01259(18) 0.00989(17) 0.00955(17)
W6 0.0112(2) 0.00871(19) 0.0116(2) -0.00102(15) -0.00147(15) 0.00318(15)

loop_
_atom_type_symbol
_atom_type_description
_atom_type_scat_dispersion_real
_atom_type_scat_dispersion_imag
_atom_type_scat_source
C C 0.0033 0.0016 'International Tables Vol C Tables 4.2.6.8 and 6.1.1.4'
H H 0 0 'International Tables Vol C Tables 4.2.6.8 and 6.1.1.4'
Cu Cu 0.3201 1.2651 'International Tables Vol C Tables 4.2.6.8 and 6.1.1.4'
N N 0.0061 0.0033 'International Tables Vol C Tables 4.2.6.8 and 6.1.1.4'
O O 0.0106 0.006 'International Tables Vol C Tables 4.2.6.8 and 6.1.1.4'
Si Si 0.0817 0.0704 'International Tables Vol C Tables 4.2.6.8 and 6.1.1.4'
W W -0.849 6.8722 'International Tables Vol C Tables 4.2.6.8 and 6.1.1.4'

loop_
_exptl_crystal_face_index_h
_exptl_crystal_face_index_k
_exptl_crystal_face_index_l
_exptl_crystal_face_perp_dist
1 16 -19 0.0328
-14 -5 -4 0.0363
1 -15 20 0.0251
14 4 5 0.0224
-11 13 11 0.0084
10 -13 -11 0.035

loop_
_geom_angle_atom_site_label_1
_geom_angle_atom_site_label_2
_geom_angle_atom_site_label_3
_geom_angle
_geom_angle_site_symmetry_1
_geom_angle_site_symmetry_3
N3G C1G N2G 120.6(10) . .
N3G C1G N1G 120.8(10) . .
N2G C1G N1G 118.6(10) . .
N1A C2A C3A 120.8(10) . .
N1A C2A C7A 114.9(9) . .
C3A C2A C7A 124.2(9) . .
N1B C2B C3B 121.4(10) . .
N1B C2B C7B 113.7(9) . .
C3B C2B C7B 124.9(9) . .
C3C C2C N1C 122.2(10) . .
C3C C2C C7C 124.6(10) . .
N1C C2C C7C 113.2(9) . .
N4G C2G N5G 120.0(10) . .
N4G C2G N6G 120.0(9) . .
N5G C2G N6G 120.0(9) . .
C4A C3A C2A 119.6(11) . .
C4A C3A H3A 120.2 . .
C2A C3A H3A 120.2 . .
C4B C3B C2B 118.8(10) . .
C4B C3B H3B 120.6 . .
C2B C3B H3B 120.6 . .
C2C C3C C4C 119.1(11) . .
C2C C3C H3C 120.5 . .
C4C C3C H3C 120.5 . .
C5A C4A C3A 118.5(11) . .
C5A C4A H4A 120.7 . .
C3A C4A H4A 120.7 . .
C3B C4B C5B 120.3(10) . .
C3B C4B H4B 119.9 . .
C5B C4B H4B 119.9 . .
C3C C4C C5C 119.1(11) . .
C3C C4C H4C 120.4 . .
C5C C4C H4C 120.4 . .
C6A C5A C4A 119.6(11) . .
C6A C5A H5A 120.2 . .
C4A C5A H5A 120.2 . .
C6B C5B C4B 118.2(10) . .
C6B C5B H5B 120.9 . .
C4B C5B H5B 120.9 . .
C6C C5C C4C 118.8(10) . .
C6C C5C H5C 120.6 . .
C4C C5C H5C 120.6 . .
N1A C6A C5A 122.1(10) . .
N1A C6A H6A 118.9 . .
C5A C6A H6A 118.9 . .
N1B C6B C5B 121.1(10) . .
N1B C6B H6B 119.4 . .
C5B C6B H6B 119.4 . .
N1C C6C C5C 122.1(10) . .
N1C C6C H6C 118.9 . .
C5C C6C H6C 118.9 . .
O2A C7A O1A 125.2(10) . .
O2A C7A C2A 119.7(10) . .
O1A C7A C2A 115.0(9) . .
O2B C7B O1B 125.7(10) . .
O2B C7B C2B 118.8(9) . .
O1B C7B C2B 115.4(9) . .
O2C C7C O1C 125.5(11) . .
O2C C7C C2C 118.6(10) . .
O1C C7C C2C 115.9(10) . .
N8A C9A C10A 122.4(9) . .
N8A C9A C14A 114.5(9) . .
C10A C9A C14A 123.0(9) . .
N8B C9B C10B 121.5(9) . .
N8B C9B C14B 115.4(9) . .
C10B C9B C14B 123.0(9) . .
N8C C9C C10C 122.2(10) . .
N8C C9C C14C 114.3(9) . .
C10C C9C C14C 123.5(10) . .
C11A C10A C9A 118.2(10) . .
C11A C10A H10A 120.9 . .
C9A C10A H10A 120.9 . .
C11B C10B C9B 118.8(10) . .
C11B C10B H10B 120.6 . .
C9B C10B H10B 120.6 . .
C9C C10C C11C 117.1(11) . .
C9C C10C H10C 121.4 . .
C11C C10C H10C 121.4 . .
C10A C11A C12A 118.9(11) . .
C10A C11A H11A 120.6 . .
C12A C11A H11A 120.6 . .
C10B C11B C12B 120.2(11) . .
C10B C11B H11B 119.9 . .
C12B C11B H11B 119.9 . .
C12C C11C C10C 119.7(12) . .
C12C C11C H11C 120.1 . .
C10C C11C H11C 120.1 . .
C13A C12A C11A 119.8(11) . .
C13A C12A H12A 120.1 . .
C11A C12A H12A 120.1 . .
C11B C12B C13B 117.2(11) . .
C11B C12B H12B 121.4 . .
C13B C12B H12B 121.4 . .
C13C C12C C11C 120.2(12) . .
C13C C12C H12C 119.9 . .
C11C C12C H12C 119.9 . .
N8A C13A C12A 121.4(10) . .
N8A C13A H13A 119.3 . .
C12A C13A H13A 119.3 . .
N8B C13B C12B 123.5(11) . .
N8B C13B H13B 118.2 . .
C12B C13B H13B 118.2 . .
N8C C13C C12C 120.1(11) . .
N8C C13C H13C 119.9 . .
C12C C13C H13C 119.9 . .
O4A C14A O3A 125.6(10) . .
O4A C14A C9A 119.0(9) . .
O3A C14A C9A 115.4(9) . .
O4B C14B O3B 124.7(10) . .
O4B C14B C9B 120.6(9) . .
O3B C14B C9B 114.7(9) . .
O4C C14C O3C 124.7(11) . .
O4C C14C C9C 120.6(10) . .
O3C C14C C9C 114.7(10) . .
N8A Cu1A N1A 173.5(4) . .
N8A Cu1A O1A 98.2(3) . .
N1A Cu1A O1A 83.9(3) . .
N8A Cu1A O3A 83.6(3) . .
N1A Cu1A O3A 95.1(3) . .
O1A Cu1A O3A 172.3(3) . .
N8A Cu1A O1Z 81.5(5) . .
N1A Cu1A O1Z 92.4(5) . .
O1A Cu1A O1Z 88.5(4) . .
O3A Cu1A O1Z 99.1(4) . .
O1B Cu1B O3B 170.8(3) . .
O1B Cu1B N1B 83.9(3) . .
O3B Cu1B N1B 96.1(3) . .
O1B Cu1B N8B 96.9(3) . .
O3B Cu1B N8B 84.2(3) . .
N1B Cu1B N8B 173.6(4) . .
O3C Cu1C O1C 174.0(3) . .
O3C Cu1C N8C 84.2(3) . .
O1C Cu1C N8C 96.4(3) . .
O3C Cu1C N1C 96.0(3) . .
O1C Cu1C N1C 83.6(4) . .
N8C Cu1C N1C 177.2(4) . .
C6A N1A C2A 119.3(9) . .
C6A N1A Cu1A 128.7(7) . .
C2A N1A Cu1A 111.5(7) . .
C6B N1B C2B 120.0(9) . .
C6B N1B Cu1B 127.7(7) . .
C2B N1B Cu1B 112.3(7) . .
C6C N1C C2C 118.6(9) . .
C6C N1C Cu1C 129.3(8) . .
C2C N1C Cu1C 112.1(7) . .
C1G N1G H1GA 120 . .
C1G N1G H1GB 120 . .
H1GA N1G H1GB 120 . .
C1G N2G H2GA 120 . .
C1G N2G H2GB 120 . .
H2GA N2G H2GB 120 . .
C1G N3G H3GA 120 . .
C1G N3G H3GB 120 . .
H3GA N3G H3GB 120 . .
C2G N4G H4GA 120 . .
C2G N4G H4GB 120 . .
H4GA N4G H4GB 120 . .
C2G N5G H5GA 120 . .
C2G N5G H5GB 120 . .
H5GA N5G H5GB 120 . .
C2G N6G H6GA 120 . .
C2G N6G H6GB 120 . .
H6GA N6G H6GB 120 . .
C9A N8A C13A 119.1(9) . .
C9A N8A Cu1A 112.2(7) . .
C13A N8A Cu1A 127.9(7) . .
C13B N8B C9B 118.8(9) . .
C13B N8B Cu1B 129.2(8) . .
C9B N8B Cu1B 111.4(7) . .
C13C N8C C9C 120.5(10) . .
C13C N8C Cu1C 127.2(8) . .
C9C N8C Cu1C 112.2(7) . .
C7A O1A Cu1A 114.0(7) . .
C7B O1B Cu1B 114.4(7) . .
C7C O1C Cu1C 115.1(7) . .
W1 O1Z Cu1A 165.3(10) . .
C14A O3A Cu1A 113.4(6) . .
C14B O3B Cu1B 114.0(6) . .
C14C O3C Cu1C 114.5(7) . .
O7Z O7 W2 101.2(19) . .
O7Z O7 W1 85.9(19) . .
W2 O7 W1 146.5(8) . .
O8Z O8 W2 101.9(19) . .
O8Z O8 W3 86.2(18) . .
W2 O8 W3 148.6(8) . .
O7 O7Z W1 74.1(18) . .
O7 O7Z W2 60.7(17) . .
W1 O7Z W2 124.7(7) . .
O9Z O9 W3 101(2) . .
O9Z O9 W1 94(2) . .
W3 O9 W1 151.6(9) . .
O8 O8Z W3 74.3(17) . .
O8 O8Z W2 59.2(17) . .
W3 O8Z W2 125.0(7) . .
O10Z O10 W4 92.2(15) . .
O10Z O10 W2 92.5(15) . .
W4 O10 W2 147.2(8) . .
O9 O9Z W1 66.5(18) . .
O9 O9Z W3 60.2(18) . .
W1 O9Z W3 122.0(8) . .
O11Z O11 W2 94.9(14) . .
O11Z O11 W5 89.6(14) . 2
W2 O11 W5 149.8(8) . 2
O10 O10Z W4 64.6(14) . .
O10 O10Z W2 64.9(14) . .
W4 O10Z W2 120.5(7) . .
O12Z O12 W4 96.9(18) . 2
O12Z O12 W3 87.1(17) . .
W4 O12 W3 146.2(8) 2 .
O11 O11Z W2 60.8(13) . .
O11 O11Z W5 66.7(13) . 2
W2 O11Z W5 120.2(7) . 2
O13Z O13 W5 102(2) . .
O13Z O13 W1 86(2) . .
W5 O13 W1 145.5(8) . .
O12 O12Z W3 72.6(17) . .
O12 O12Z W4 63.9(16) . 2
W3 O12Z W4 125.6(7) . 2
O14Z O14 W1 100(2) . .
O14Z O14 W6 96(2) . .
W1 O14 W6 151.2(9) . .
O13 O13Z W1 76(2) . .
O13 O13Z W5 61(2) . .
W1 O13Z W5 125.6(8) . .
O15Z O15 W5 90.8(14) . .
O15Z O15 W4 94.6(14) . 2
W5 O15 W4 151.8(8) . 2
O14 O14Z W1 63(2) . .
O14 O14Z W6 67(2) . .
W1 O14Z W6 124.2(8) . .
O16Z O16 W5 104(2) . .
O16Z O16 W6 86(2) . .
W5 O16 W6 147.6(8) . .
O15 O15Z W5 65.4(13) . .
O15 O15Z W4 62.6(13) . 2
W5 O15Z W4 121.5(7) . 2
O17Z O17 W4 104.1(19) . .
O17Z O17 W6 84.9(17) . .
W4 O17 W6 148.7(8) . .
O16 O16Z W6 75(2) . .
O16 O16Z W5 59.1(19) . .
W6 O16Z W5 125.7(7) . .
O18Z O18 W3 103(2) . 2
O18Z O18 W6 91(2) . .
W3 O18 W6 150.2(9) 2 .
O17 O17Z W6 75.3(17) . .
O17 O17Z W4 57.0(16) . .
W6 O17Z W4 124.2(8) . .
Si1 O19 W5 121.0(6) . 2
Si1 O19 W2 120.7(6) . .
W5 O19 W2 96.9(4) 2 .
Si1 O19 W4 119.3(6) . .
W5 O19 W4 96.8(4) 2 .
W2 O19 W4 96.5(4) . .
O18 O18Z W6 70(2) . .
O18 O18Z W3 60.0(19) . 2
W6 O18Z W3 123.9(8) . 2
Si1 O20 O22 54.8(5) . 2
Si1 O20 W6 123.0(6) . .
O22 O20 W6 68.3(5) 2 .
Si1 O20 W3 122.3(6) . 2
O22 O20 W3 135.9(7) 2 2
W6 O20 W3 95.5(4) . 2
Si1 O20 W4 120.0(6) . .
O22 O20 W4 126.4(7) 2 .
W6 O20 W4 94.5(4) . .
W3 O20 W4 94.3(4) 2 .
Si1 O21 O22 55.5(5) . .
Si1 O21 W1 124.3(6) . 2
O22 O21 W1 68.9(5) . 2
Si1 O21 W3 123.4(6) . 2
O22 O21 W3 134.6(7) . 2
W1 O21 W3 96.2(4) 2 2
Si1 O21 W2 117.7(6) . 2
O22 O21 W2 129.2(7) . 2
W1 O21 W2 94.3(4) 2 2
W3 O21 W2 93.3(4) 2 2
Si1 O22 O21 56.9(5) . .
Si1 O22 O20 56.4(5) . 2
O21 O22 O20 95.7(8) . 2
Si1 O22 W1 123.7(6) . 2
O21 O22 W1 66.8(5) . 2
O20 O22 W1 132.6(7) 2 2
Si1 O22 W6 123.4(6) . 2
O21 O22 W6 137.3(7) . 2
O20 O22 W6 67.1(5) 2 2
W1 O22 W6 95.7(4) 2 2
Si1 O22 W5 119.7(6) . 2
O21 O22 W5 125.1(7) . 2
O20 O22 W5 129.7(7) 2 2
W1 O22 W5 93.3(4) 2 2
W6 O22 W5 93.1(4) 2 2
O22 Si1 O22 180.0(12) 2 .
O22 Si1 O21 112.4(6) 2 .
O22 Si1 O21 67.6(6) . .
O22 Si1 O21 67.6(6) 2 2
O22 Si1 O21 112.4(6) . 2
O21 Si1 O21 180.0(12) . 2
O22 Si1 O20 68.8(6) 2 .
O22 Si1 O20 111.2(6) . .
O21 Si1 O20 69.1(6) . .
O21 Si1 O20 110.9(6) 2 .
O22 Si1 O20 111.2(6) 2 2
O22 Si1 O20 68.8(6) . 2
O21 Si1 O20 110.9(6) . 2
O21 Si1 O20 69.1(6) 2 2
O20 Si1 O20 180.0(12) . 2
O22 Si1 O19 108.0(6) 2 .
O22 Si1 O19 72.0(6) . .
O21 Si1 O19 106.6(6) . .
O21 Si1 O19 73.4(6) 2 .
O20 Si1 O19 72.5(6) . .
O20 Si1 O19 107.5(6) 2 .
O22 Si1 O19 72.0(6) 2 2
O22 Si1 O19 108.0(6) . 2
O21 Si1 O19 73.4(6) . 2
O21 Si1 O19 106.6(6) 2 2
O20 Si1 O19 107.5(6) . 2
O20 Si1 O19 72.5(6) 2 2
O19 Si1 O19 180.0(10) . 2
O1Z W1 O1 15.1(7) . .
O1Z W1 O14 113.0(7) . .
O1 W1 O14 104.2(7) . .
O1Z W1 O9 108.0(7) . .
O1 W1 O9 115.8(7) . .
O14 W1 O9 139.0(7) . .
O1Z W1 O7 105.2(8) . .
O1 W1 O7 116.8(7) . .
O14 W1 O7 79.9(7) . .
O9 W1 O7 89.4(6) . .
O1Z W1 O13 113.8(7) . .
O1 W1 O13 102.5(7) . .
O14 W1 O13 89.1(6) . .
O9 W1 O13 74.5(6) . .
O7 W1 O13 140.6(7) . .
O1Z W1 O7Z 86.6(7) . .
O1 W1 O7Z 99.5(7) . .
O14 W1 O7Z 93.6(6) . .
O9 W1 O7Z 88.4(6) . .
O7 W1 O7Z 20.0(5) . .
O13 W1 O7Z 156.4(6) . .
O1Z W1 O13Z 98.2(7) . .
O1 W1 O13Z 85.6(7) . .
O14 W1 O13Z 87.2(6) . .
O9 W1 O13Z 87.4(6) . .
O7 W1 O13Z 156.2(7) . .
O13 W1 O13Z 18.0(5) . .
O7Z W1 O13Z 174.4(6) . .
O1Z W1 O14Z 96.3(7) . .
O1 W1 O14Z 86.7(7) . .
O14 W1 O14Z 17.5(5) . .
O9 W1 O14Z 155.3(7) . .
O7 W1 O14Z 89.0(6) . .
O13 W1 O14Z 91.5(6) . .
O7Z W1 O14Z 98.2(6) . .
O13Z W1 O14Z 84.3(6) . .
O1Z W1 O9Z 88.9(7) . .
O1 W1 O9Z 97.6(7) . .
O14 W1 O9Z 158.0(7) . .
O9 W1 O9Z 19.1(5) . .
O7 W1 O9Z 93.4(6) . .
O13 W1 O9Z 82.8(6) . .
O7Z W1 O9Z 86.0(5) . .
O13Z W1 O9Z 91.1(6) . .
O14Z W1 O9Z 173.5(6) . .
O1Z W1 O21 152.2(7) . 2
O1 W1 O21 166.7(7) . 2
O14 W1 O21 87.5(6) . 2
O9 W1 O21 54.1(6) . 2
O7 W1 O21 58.3(5) . 2
O13 W1 O21 83.8(6) . 2
O7Z W1 O21 73.0(5) . 2
O13Z W1 O21 101.6(5) . 2
O14Z W1 O21 105.0(5) . 2
O9Z W1 O21 71.4(5) . 2
O1Z W1 O22 163.5(6) . 2
O1 W1 O22 148.7(7) . 2
O14 W1 O22 55.0(6) . 2
O9 W1 O22 84.8(6) . 2
O7 W1 O22 84.8(6) . 2
O13 W1 O22 58.6(5) . 2
O7Z W1 O22 104.6(5) . 2
O13Z W1 O22 71.4(5) . 2
O14Z W1 O22 70.5(5) . 2
O9Z W1 O22 103.8(5) . 2
O21 W1 O22 44.3(4) 2 2
O2 W2 O8 111.1(6) . .
O2 W2 O11 113.5(5) . .
O8 W2 O11 77.0(7) . .
O2 W2 O7 109.4(5) . .
O8 W2 O7 91.6(6) . .
O11 W2 O7 136.9(7) . .
O2 W2 O10 110.4(5) . .
O8 W2 O10 138.1(7) . .
O11 W2 O10 91.8(6) . .
O7 W2 O10 69.3(6) . .
O2 W2 O8Z 94.2(5) . .
O8 W2 O8Z 18.9(5) . .
O11 W2 O8Z 91.3(6) . .
O7 W2 O8Z 89.4(6) . .
O10 W2 O8Z 151.5(6) . .
O2 W2 O11Z 90.8(5) . .
O8 W2 O11Z 93.0(6) . .
O11 W2 O11Z 24.3(5) . .
O7 W2 O11Z 156.0(6) . .
O10 W2 O11Z 92.0(5) . .
O8Z W2 O11Z 102.2(5) . .
O2 W2 O10Z 90.0(5) . .
O8 W2 O10Z 158.6(6) . .
O11 W2 O10Z 91.3(6) . .
O7 W2 O10Z 84.8(6) . .
O10 W2 O10Z 22.6(5) . .
O8Z W2 O10Z 173.8(5) . .
O11Z W2 O10Z 82.4(5) . .
O2 W2 O7Z 93.7(5) . .
O8 W2 O7Z 89.1(6) . .
O11 W2 O7Z 152.4(6) . .
O7 W2 O7Z 18.1(5) . .
O10 W2 O7Z 82.7(6) . .
O8Z W2 O7Z 81.5(5) . .
O11Z W2 O7Z 174.0(6) . .
O10Z W2 O7Z 93.6(5) . .
O2 W2 O19 155.4(4) . .
O8 W2 O19 87.6(6) . .
O11 W2 O19 53.5(5) . .
O7 W2 O19 85.1(6) . .
O10 W2 O19 55.0(5) . .
O8Z W2 O19 106.1(5) . .
O11Z W2 O19 71.6(5) . .
O10Z W2 O19 71.1(5) . .
O7Z W2 O19 102.9(5) . .
O2 W2 O21 156.3(4) . 2
O8 W2 O21 56.4(5) . 2
O11 W2 O21 84.7(6) . 2
O7 W2 O21 55.5(5) . 2
O10 W2 O21 82.7(5) . 2
O8Z W2 O21 69.4(5) . 2
O11Z W2 O21 108.8(5) . 2
O10Z W2 O21 105.2(5) . 2
O7Z W2 O21 67.8(5) . 2
O19 W2 O21 48.1(4) . 2
O3 W3 O3Z 14.6(7) . .
O3 W3 O9 109.8(8) . .
O3Z W3 O9 114.4(8) . .
O3 W3 O18 110.6(8) . 2
O3Z W3 O18 106.9(8) . 2
O9 W3 O18 138.7(8) . 2
O3 W3 O12 116.9(8) . .
O3Z W3 O12 103.4(8) . .
O9 W3 O12 78.9(6) . .
O18 W3 O12 90.4(6) 2 .
O3 W3 O8 104.7(7) . .
O3Z W3 O8 117.9(7) . .
O9 W3 O8 88.2(6) . .
O18 W3 O8 73.8(6) 2 .
O12 W3 O8 138.4(7) . .
O3 W3 O12Z 99.1(8) . .
O3Z W3 O12Z 84.9(8) . .
O9 W3 O12Z 93.8(6) . .
O18 W3 O12Z 88.0(6) 2 .
O12 W3 O12Z 20.3(5) . .
O8 W3 O12Z 153.9(6) . .
O3 W3 O8Z 86.7(7) . .
O3Z W3 O8Z 100.6(7) . .
O9 W3 O8Z 87.4(6) . .
O18 W3 O8Z 86.7(6) 2 .
O12 W3 O8Z 155.6(6) . .
O8 W3 O8Z 19.4(4) . .
O12Z W3 O8Z 173.3(6) . .
O3 W3 O9Z 91.3(7) . .
O3Z W3 O9Z 96.7(7) . .
O9 W3 O9Z 18.6(5) . .
O18 W3 O9Z 156.1(7) 2 .
O12 W3 O9Z 88.1(6) . .
O8 W3 O9Z 91.8(5) . .
O12Z W3 O9Z 98.4(5) . .
O8Z W3 O9Z 84.9(5) . .
O3 W3 O18Z 94.7(7) . 2
O3Z W3 O18Z 89.9(7) . 2
O9 W3 O18Z 155.4(7) . 2
O18 W3 O18Z 17.2(5) 2 2
O12 W3 O18Z 92.1(6) . 2
O8 W3 O18Z 83.5(6) . 2
O12Z W3 O18Z 84.0(5) . 2
O8Z W3 O18Z 92.1(5) . 2
O9Z W3 O18Z 173.2(6) . 2
O3 W3 O21 152.5(7) . 2
O3Z W3 O21 165.2(7) . 2
O9 W3 O21 53.8(6) . 2
O18 W3 O21 85.7(6) 2 2
O12 W3 O21 83.8(6) . 2
O8 W3 O21 57.3(5) . 2
O12Z W3 O21 103.7(5) . 2
O8Z W3 O21 71.8(5) . 2
O9Z W3 O21 70.4(5) . 2
O18Z W3 O21 102.8(5) 2 2
O3 W3 O20 161.5(6) . 2
O3Z W3 O20 149.1(7) . 2
O9 W3 O20 86.8(6) . 2
O18 W3 O20 54.9(6) 2 2
O12 W3 O20 56.9(5) . 2
O8 W3 O20 83.3(5) . 2
O12Z W3 O20 70.9(5) . 2
O8Z W3 O20 102.6(5) . 2
O9Z W3 O20 105.3(5) . 2
O18Z W3 O20 69.3(5) 2 2
O21 W3 O20 45.2(4) 2 2
O4 W4 O4Z 12.8(8) . .
O4 W4 O17 115.7(8) . .
O4Z W4 O17 108.7(8) . .
O4 W4 O10 106.6(8) . .
O4Z W4 O10 116.5(7) . .
O17 W4 O10 76.7(6) . .
O4 W4 O12 114.5(8) . 2
O4Z W4 O12 105.5(8) . 2
O17 W4 O12 92.5(6) . 2
O10 W4 O12 138.0(7) . 2
O4 W4 O15 107.7(7) . 2
O4Z W4 O15 114.2(7) . 2
O17 W4 O15 136.5(7) . 2
O10 W4 O15 90.1(6) . 2
O12 W4 O15 70.0(6) 2 2
O4 W4 O17Z 99.3(8) . .
O4Z W4 O17Z 90.9(7) . .
O17 W4 O17Z 18.9(5) . .
O10 W4 O17Z 90.1(6) . .
O12 W4 O17Z 91.4(6) 2 .
O15 W4 O17Z 151.7(6) 2 .
O4 W4 O10Z 84.7(8) . .
O4Z W4 O10Z 95.7(7) . .
O17 W4 O10Z 92.9(6) . .
O10 W4 O10Z 23.2(5) . .
O12 W4 O10Z 155.1(6) 2 .
O15 W4 O10Z 89.6(5) 2 .
O17Z W4 O10Z 101.3(5) . .
O4 W4 O12Z 99.1(8) . 2
O4Z W4 O12Z 88.6(7) . 2
O17 W4 O12Z 89.4(5) . 2
O10 W4 O12Z 154.0(6) . 2
O12 W4 O12Z 19.2(5) 2 2
O15 W4 O12Z 85.1(6) 2 2
O17Z W4 O12Z 82.5(5) . 2
O10Z W4 O12Z 174.2(6) . 2
O4 W4 O15Z 85.7(7) . 2
O4Z W4 O15Z 93.7(7) . 2
O17 W4 O15Z 157.4(6) . 2
O10 W4 O15Z 90.8(5) . 2
O12 W4 O15Z 84.3(6) 2 2
O15 W4 O15Z 22.8(4) 2 2
O17Z W4 O15Z 174.4(5) . 2
O10Z W4 O15Z 81.5(5) . 2
O12Z W4 O15Z 94.4(5) 2 2
O4 W4 O19 147.6(7) . .
O4Z W4 O19 159.9(7) . .
O17 W4 O19 87.7(6) . .
O10 W4 O19 55.0(5) . .
O12 W4 O19 84.6(6) 2 .
O15 W4 O19 52.3(5) 2 .
O17Z W4 O19 106.4(5) . .
O10Z W4 O19 71.4(5) . .
O12Z W4 O19 103.4(5) 2 .
O15Z W4 O19 69.7(5) 2 .
O4 W4 O20 164.3(7) . .
O4Z W4 O20 151.6(7) . .
O17 W4 O20 56.0(5) . .
O10 W4 O20 85.2(5) . .
O12 W4 O20 56.4(5) 2 .
O15 W4 O20 82.1(5) 2 .
O17Z W4 O20 69.8(5) . .
O10Z W4 O20 108.1(5) . .
O12Z W4 O20 68.9(5) 2 .
O15Z W4 O20 104.8(5) 2 .
O19 W4 O20 48.0(4) . .
O5 W5 O5Z 14.5(7) . .
O5 W5 O13 115.8(8) . .
O5Z W5 O13 105.3(7) . .
O5 W5 O15 108.0(7) . .
O5Z W5 O15 116.9(7) . .
O13 W5 O15 77.6(7) . .
O5 W5 O16 113.8(8) . .
O5Z W5 O16 106.1(7) . .
O13 W5 O16 92.7(6) . .
O15 W5 O16 137.0(7) . .
O5 W5 O11 105.9(7) . 2
O5Z W5 O11 116.1(7) . 2
O13 W5 O11 138.2(7) . 2
O15 W5 O11 88.6(6) . 2
O16 W5 O11 71.0(6) . 2
O5 W5 O15Z 84.7(7) . .
O5Z W5 O15Z 95.0(6) . .
O13 W5 O15Z 92.0(6) . .
O15 W5 O15Z 23.8(5) . .
O16 W5 O15Z 156.3(6) . .
O11 W5 O15Z 90.2(5) 2 .
O5 W5 O13Z 101.8(8) . .
O5Z W5 O13Z 89.8(7) . .
O13 W5 O13Z 17.5(5) . .
O15 W5 O13Z 91.7(6) . .
O16 W5 O13Z 89.4(6) . .
O11 W5 O13Z 150.7(6) 2 .
O15Z W5 O13Z 101.6(5) . .
O5 W5 O16Z 100.0(7) . .
O5Z W5 O16Z 90.7(7) . .
O13 W5 O16Z 91.1(6) . .
O15 W5 O16Z 152.0(6) . .
O16 W5 O16Z 16.5(5) . .
O11 W5 O16Z 83.0(6) 2 .
O15Z W5 O16Z 172.6(5) . .
O13Z W5 O16Z 83.2(5) . .
O5 W5 O11Z 83.0(7) . 2
O5Z W5 O11Z 94.6(6) . 2
O13 W5 O11Z 159.7(7) . 2
O15 W5 O11Z 89.9(5) . 2
O16 W5 O11Z 85.6(6) . 2
O11 W5 O11Z 23.7(5) 2 2
O15Z W5 O11Z 82.0(5) . 2
O13Z W5 O11Z 174.1(6) . 2
O16Z W5 O11Z 92.8(5) . 2
O5 W5 O19 146.5(7) . 2
O5Z W5 O19 161.0(6) . 2
O13 W5 O19 88.9(6) . 2
O15 W5 O19 53.0(5) . 2
O16 W5 O19 85.5(6) . 2
O11 W5 O19 52.7(5) 2 2
O15Z W5 O19 71.4(5) . 2
O13Z W5 O19 105.7(5) . 2
O16Z W5 O19 101.9(5) . 2
O11Z W5 O19 70.9(5) 2 2
O5 W5 O22 166.1(7) . 2
O5Z W5 O22 151.8(6) . 2
O13 W5 O22 58.1(5) . 2
O15 W5 O22 83.6(5) . 2
O16 W5 O22 56.8(5) . 2
O11 W5 O22 81.5(5) 2 2
O15Z W5 O22 107.3(5) . 2
O13Z W5 O22 69.4(5) . 2
O16Z W5 O22 68.8(5) . 2
O11Z W5 O22 105.2(5) 2 2
O19 W5 O22 47.1(4) 2 2
O6 W6 O6Z 14.6(8) . .
O6 W6 O18 106.9(8) . .
O6Z W6 O18 114.8(7) . .
O6 W6 O16 117.4(8) . .
O6Z W6 O16 105.4(8) . .
O18 W6 O16 80.8(6) . .
O6 W6 O14 113.3(8) . .
O6Z W6 O14 106.2(8) . .
O18 W6 O14 138.9(7) . .
O16 W6 O14 88.1(6) . .
O6 W6 O16Z 100.6(8) . .
O6Z W6 O16Z 87.7(8) . .
O18 W6 O16Z 92.5(6) . .
O16 W6 O16Z 18.3(5) . .
O14 W6 O16Z 88.3(6) . .
O6 W6 O17 103.8(8) . .
O6Z W6 O17 115.2(7) . .
O18 W6 O17 88.4(6) . .
O16 W6 O17 138.8(7) . .
O14 W6 O17 74.4(6) . .
O16Z W6 O17 154.2(6) . .
O6 W6 O18Z 88.4(8) . .
O6Z W6 O18Z 97.1(7) . .
O18 W6 O18Z 18.6(5) . .
O16 W6 O18Z 90.7(6) . .
O14 W6 O18Z 156.1(7) . .
O16Z W6 O18Z 97.8(6) . .
O17 W6 O18Z 91.2(6) . .
O6 W6 O17Z 84.8(8) . .
O6Z W6 O17Z 97.2(7) . .
O18 W6 O17Z 88.9(6) . .
O16 W6 O17Z 157.4(7) . .
O14 W6 O17Z 86.7(6) . .
O16Z W6 O17Z 173.8(6) . .
O17 W6 O17Z 19.8(4) . .
O18Z W6 O17Z 85.4(6) . .
O6 W6 O14Z 96.9(8) . .
O6Z W6 O14Z 88.9(7) . .
O18 W6 O14Z 156.1(7) . .
O16 W6 O14Z 90.8(6) . .
O14 W6 O14Z 17.4(5) . .
O16Z W6 O14Z 85.5(5) . .
O17 W6 O14Z 83.3(6) . .
O18Z W6 O14Z 173.2(6) . .
O17Z W6 O14Z 90.7(6) . .
O6 W6 O20 149.4(7) . .
O6Z W6 O20 163.9(7) . .
O18 W6 O20 55.3(6) . .
O16 W6 O20 86.3(6) . .
O14 W6 O20 84.8(6) . .
O16Z W6 O20 104.6(5) . .
O17 W6 O20 55.7(5) . .
O18Z W6 O20 71.3(5) . .
O17Z W6 O20 71.4(5) . .
O14Z W6 O20 102.1(5) . .
O6 W6 O22 164.9(7) . 2
O6Z W6 O22 151.4(7) . 2
O18 W6 O22 87.0(6) . 2
O16 W6 O22 58.0(5) . 2
O14 W6 O22 54.3(6) . 2
O16Z W6 O22 72.3(5) . 2
O17 W6 O22 82.0(5) . 2
O18Z W6 O22 105.6(6) . 2
O17Z W6 O22 101.7(5) . 2
O14Z W6 O22 69.7(5) . 2
O20 W6 O22 44.6(4) . 2

loop_
_geom_bond_atom_site_label_1
_geom_bond_atom_site_label_2
_geom_bond_distance
_geom_bond_site_symmetry_2
C1G N3G 1.320(13) .
C1G N2G 1.337(13) .
C1G N1G 1.347(13) .
C2A N1A 1.348(13) .
C2A C3A 1.390(15) .
C2A C7A 1.509(14) .
C2B N1B 1.349(13) .
C2B C3B 1.371(14) .
C2B C7B 1.508(14) .
C2C C3C 1.377(15) .
C2C N1C 1.380(13) .
C2C C7C 1.508(15) .
C2G N4G 1.318(13) .
C2G N5G 1.324(13) .
C2G N6G 1.349(13) .
C3A C4A 1.389(16) .
C3A H3A 0.95 .
C3B C4B 1.370(14) .
C3B H3B 0.95 .
C3C C4C 1.386(16) .
C3C H3C 0.95 .
C4A C5A 1.377(15) .
C4A H4A 0.95 .
C4B C5B 1.390(14) .
C4B H4B 0.95 .
C4C C5C 1.401(15) .
C4C H4C 0.95 .
C5A C6A 1.369(15) .
C5A H5A 0.95 .
C5B C6B 1.380(15) .
C5B H5B 0.95 .
C5C C6C 1.399(15) .
C5C H5C 0.95 .
C6A N1A 1.347(14) .
C6A H6A 0.95 .
C6B N1B 1.346(13) .
C6B H6B 0.95 .
C6C N1C 1.333(14) .
C6C H6C 0.95 .
C7A O2A 1.214(13) .
C7A O1A 1.283(12) .
C7B O2B 1.228(12) .
C7B O1B 1.284(12) .
C7C O2C 1.235(13) .
C7C O1C 1.273(14) .
C9A N8A 1.341(13) .
C9A C10A 1.396(14) .
C9A C14A 1.508(14) .
C9B N8B 1.355(13) .
C9B C10B 1.386(14) .
C9B C14B 1.491(14) .
C9C N8C 1.347(14) .
C9C C10C 1.376(16) .
C9C C14C 1.506(15) .
C10A C11A 1.379(15) .
C10A H10A 0.95 .
C10B C11B 1.366(15) .
C10B H10B 0.95 .
C10C C11C 1.404(16) .
C10C H10C 0.95 .
C11A C12A 1.389(16) .
C11A H11A 0.95 .
C11B C12B 1.383(16) .
C11B H11B 0.95 .
C11C C12C 1.378(16) .
C11C H11C 0.95 .
C12A C13A 1.379(15) .
C12A H12A 0.95 .
C12B C13B 1.396(16) .
C12B H12B 0.95 .
C12C C13C 1.368(16) .
C12C H12C 0.95 .
C13A N8A 1.341(13) .
C13A H13A 0.95 .
C13B N8B 1.306(13) .
C13B H13B 0.95 .
C13C N8C 1.345(14) .
C13C H13C 0.95 .
C14A O4A 1.236(12) .
C14A O3A 1.281(12) .
C14B O4B 1.214(12) .
C14B O3B 1.304(12) .
C14C O4C 1.229(13) .
C14C O3C 1.311(13) .
Cu1A N8A 1.953(8) .
Cu1A N1A 1.959(9) .
Cu1A O1A 1.962(7) .
Cu1A O3A 1.970(7) .
Cu1A O1Z 2.352(15) .
Cu1B O1B 1.939(7) .
Cu1B O3B 1.951(7) .
Cu1B N1B 1.956(8) .
Cu1B N8B 1.956(9) .
Cu1C O3C 1.928(8) .
Cu1C O1C 1.953(8) .
Cu1C N8C 1.962(9) .
Cu1C N1C 1.964(9) .
N1G H1GA 0.88 .
N1G H1GB 0.88 .
N2G H2GA 0.88 .
N2G H2GB 0.88 .
N3G H3GA 0.88 .
N3G H3GB 0.88 .
N4G H4GA 0.88 .
N4G H4GB 0.88 .
N5G H5GA 0.88 .
N5G H5GB 0.88 .
N6G H6GA 0.88 .
N6G H6GB 0.88 .
O1 W1 1.725(15) .
O2 W2 1.676(7) .
O1Z W1 1.691(15) .
O3 W3 1.694(17) .
O4 W4 1.644(17) .
O3Z W3 1.699(17) .
O5 W5 1.631(16) .
O4Z W4 1.731(18) .
O6 W6 1.658(17) .
O5Z W5 1.748(15) .
O7 O7Z 0.657(15) .
O7 W2 1.848(13) .
O7 W1 1.851(13) .
O6Z W6 1.724(16) .
O8 O8Z 0.662(15) .
O8 W2 1.755(13) .
O8 W3 1.916(13) .
O7Z W1 1.919(13) .
O7Z W2 2.078(13) .
O9 O9Z 0.657(16) .
O9 W3 1.789(14) .
O9 W1 1.844(14) .
O8Z W3 1.985(12) .
O8Z W2 1.999(13) .
O10 O10Z 0.794(15) .
O10 W4 1.821(13) .
O10 W2 1.867(13) .
O9Z W1 2.005(14) .
O9Z W3 2.022(13) .
O11 O11Z 0.829(15) .
O11 W2 1.760(13) .
O11 W5 1.895(14) 2
O10Z W4 2.015(14) .
O10Z W2 2.060(14) .
O12 O12Z 0.673(15) .
O12 W4 1.840(13) 2
O12 W3 1.855(13) .
O11Z W2 2.008(13) .
O11Z W5 2.063(13) 2
O13 O13Z 0.611(16) .
O13 W5 1.778(14) .
O13 W1 1.915(14) .
O12Z W3 1.941(12) .
O12Z W4 2.035(13) 2
O14 O14Z 0.608(16) .
O14 W1 1.795(14) .
O14 W6 1.866(14) .
O13Z W1 1.973(14) .
O13Z W5 1.993(14) .
O15 O15Z 0.804(15) .
O15 W5 1.811(13) .
O15 W4 1.840(12) 2
O14Z W1 1.989(14) .
O14Z W6 2.023(14) .
O16 O16Z 0.603(15) .
O16 W5 1.818(14) .
O16 W6 1.858(13) .
O15Z W5 1.992(13) .
O15Z W4 2.067(13) 2
O17 O17Z 0.673(15) .
O17 W4 1.741(12) .
O17 W6 1.922(12) .
O16Z W6 1.915(13) .
O16Z W5 2.053(13) .
O18 O18Z 0.622(16) .
O18 W3 1.826(14) 2
O18 W6 1.831(14) .
O17Z W6 1.979(13) .
O17Z W4 2.013(14) .
O19 Si1 1.686(12) .
O19 W5 2.356(12) 2
O19 W2 2.362(12) .
O19 W4 2.381(12) .
O18Z W6 1.949(14) .
O18Z W3 2.056(14) 2
O20 Si1 1.620(12) .
O20 O22 1.813(16) 2
O20 W6 2.377(11) .
O20 W3 2.396(12) 2
O20 W4 2.426(12) .
O21 Si1 1.618(12) .
O21 O22 1.786(17) .
O21 W1 2.350(12) 2
O21 W3 2.380(12) 2
O21 W2 2.478(12) 2
O22 Si1 1.591(11) .
O22 O20 1.813(16) 2
O22 W1 2.385(12) 2
O22 W6 2.397(12) 2
O22 W5 2.463(11) 2
Si1 O22 1.591(11) 2
Si1 O21 1.618(12) 2
Si1 O20 1.620(12) 2
Si1 O19 1.686(12) 2
W1 O21 2.350(12) 2
W1 O22 2.385(12) 2
W2 O21 2.478(12) 2
W3 O18 1.826(14) 2
W3 O18Z 2.056(14) 2
W3 O21 2.380(12) 2
W3 O20 2.396(12) 2
W4 O12 1.840(13) 2
W4 O15 1.840(12) 2
W4 O12Z 2.035(13) 2
W4 O15Z 2.067(13) 2
W5 O11 1.895(14) 2
W5 O11Z 2.063(13) 2
W5 O19 2.356(12) 2
W5 O22 2.463(11) 2
W6 O22 2.397(12) 2

loop_
_geom_torsion_atom_site_label_1
_geom_torsion_atom_site_label_2
_geom_torsion_atom_site_label_3
_geom_torsion_atom_site_label_4
_geom_torsion
_geom_torsion_site_symmetry_1
_geom_torsion_site_symmetry_4
N1A C2A C3A C4A 1.9(17) . .
C7A C2A C3A C4A 179.4(10) . .
N1B C2B C3B C4B 2.7(16) . .
C7B C2B C3B C4B -178.0(10) . .
N1C C2C C3C C4C 0.7(17) . .
C7C C2C C3C C4C -179.6(11) . .
C2A C3A C4A C5A -0.6(17) . .
C2B C3B C4B C5B -4.2(16) . .
C2C C3C C4C C5C -0.7(17) . .
C3A C4A C5A C6A -1.4(16) . .
C3B C4B C5B C6B 3.5(16) . .
C3C C4C C5C C6C -0.8(17) . .
C4A C5A C6A N1A 2.1(17) . .
C4B C5B C6B N1B -1.3(16) . .
C4C C5C C6C N1C 2.4(17) . .
N1A C2A C7A O2A -176.9(10) . .
C3A C2A C7A O2A 5.6(17) . .
N1A C2A C7A O1A 1.6(13) . .
C3A C2A C7A O1A -176.0(10) . .
N1B C2B C7B O2B -179.6(10) . .
C3B C2B C7B O2B 1.1(17) . .
N1B C2B C7B O1B 0.1(14) . .
C3B C2B C7B O1B -179.3(10) . .
C3C C2C C7C O2C -3.2(18) . .
N1C C2C C7C O2C 176.5(10) . .
C3C C2C C7C O1C 178.1(11) . .
N1C C2C C7C O1C -2.2(15) . .
N8A C9A C10A C11A -3.8(16) . .
C14A C9A C10A C11A 174.3(10) . .
N8B C9B C10B C11B 0.4(16) . .
C14B C9B C10B C11B -176.6(10) . .
N8C C9C C10C C11C -1.2(18) . .
C14C C9C C10C C11C 177.1(11) . .
C9A C10A C11A C12A 4.6(16) . .
C9B C10B C11B C12B -0.5(16) . .
C9C C10C C11C C12C 2.5(18) . .
C10A C11A C12A C13A -3.5(17) . .
C10B C11B C12B C13B 0.2(17) . .
C10C C11C C12C C13C -3.1(19) . .
C11A C12A C13A N8A 1.3(17) . .
C11B C12B C13B N8B 0.3(18) . .
C11C C12C C13C N8C 2.4(18) . .
N8A C9A C14A O4A -179.5(9) . .
C10A C9A C14A O4A 2.2(16) . .
N8A C9A C14A O3A -0.7(13) . .
C10A C9A C14A O3A -179.0(10) . .
N8B C9B C14B O4B 174.8(10) . .
C10B C9B C14B O4B -8.1(16) . .
N8B C9B C14B O3B -5.4(13) . .
C10B C9B C14B O3B 171.7(10) . .
N8C C9C C14C O4C 175.0(10) . .
C10C C9C C14C O4C -3.5(18) . .
N8C C9C C14C O3C -4.0(15) . .
C10C C9C C14C O3C 177.4(11) . .
C5A C6A N1A C2A -0.7(16) . .
C5A C6A N1A Cu1A -171.7(8) . .
C3A C2A N1A C6A -1.3(15) . .
C7A C2A N1A C6A -178.9(9) . .
C3A C2A N1A Cu1A 171.1(8) . .
C7A C2A N1A Cu1A -6.5(11) . .
N8A Cu1A N1A C6A 69(3) . .
O1A Cu1A N1A C6A 178.4(9) . .
O3A Cu1A N1A C6A -9.2(9) . .
O1Z Cu1A N1A C6A 90.2(10) . .
N8A Cu1A N1A C2A -102(3) . .
O1A Cu1A N1A C2A 6.9(7) . .
O3A Cu1A N1A C2A 179.3(7) . .
O1Z Cu1A N1A C2A -81.3(8) . .
C5B C6B N1B C2B -0.2(16) . .
C5B C6B N1B Cu1B 176.2(8) . .
C3B C2B N1B C6B -0.5(16) . .
C7B C2B N1B C6B -179.9(9) . .
C3B C2B N1B Cu1B -177.4(8) . .
C7B C2B N1B Cu1B 3.2(11) . .
O1B Cu1B N1B C6B 179.5(9) . .
O3B Cu1B N1B C6B 8.7(9) . .
N8B Cu1B N1B C6B -83(3) . .
O1B Cu1B N1B C2B -4.0(7) . .
O3B Cu1B N1B C2B -174.7(7) . .
N8B Cu1B N1B C2B 93(3) . .
C5C C6C N1C C2C -2.4(16) . .
C5C C6C N1C Cu1C -179.9(8) . .
C3C C2C N1C C6C 0.8(16) . .
C7C C2C N1C C6C -178.9(10) . .
C3C C2C N1C Cu1C 178.7(9) . .
C7C C2C N1C Cu1C -1.0(11) . .
O3C Cu1C N1C C6C 6.1(10) . .
O1C Cu1C N1C C6C -179.9(10) . .
N8C Cu1C N1C C6C -89(8) . .
O3C Cu1C N1C C2C -171.5(7) . .
O1C Cu1C N1C C2C 2.5(7) . .
N8C Cu1C N1C C2C 94(8) . .
C10A C9A N8A C13A 1.6(15) . .
C14A C9A N8A C13A -176.7(9) . .
C10A C9A N8A Cu1A 172.1(8) . .
C14A C9A N8A Cu1A -6.2(11) . .
C12A C13A N8A C9A -0.3(16) . .
C12A C13A N8A Cu1A -169.2(8) . .
N1A Cu1A N8A C9A -71(3) . .
O1A Cu1A N8A C9A -179.7(7) . .
O3A Cu1A N8A C9A 7.8(7) . .
O1Z Cu1A N8A C9A -92.4(8) . .
N1A Cu1A N8A C13A 98(3) . .
O1A Cu1A N8A C13A -10.2(9) . .
O3A Cu1A N8A C13A 177.4(9) . .
O1Z Cu1A N8A C13A 77.1(9) . .
C12B C13B N8B C9B -0.4(16) . .
C12B C13B N8B Cu1B 169.5(9) . .
C10B C9B N8B C13B 0.1(15) . .
C14B C9B N8B C13B 177.3(9) . .
C10B C9B N8B Cu1B -171.5(8) . .
C14B C9B N8B Cu1B 5.7(11) . .
O1B Cu1B N8B C13B 15.2(10) . .
O3B Cu1B N8B C13B -174.1(10) . .
N1B Cu1B N8B C13B -81(3) . .
O1B Cu1B N8B C9B -174.4(7) . .
O3B Cu1B N8B C9B -3.6(7) . .
N1B Cu1B N8B C9B 89(3) . .
C12C C13C N8C C9C -1.1(17) . .
C12C C13C N8C Cu1C 178.0(9) . .
C10C C9C N8C C13C 0.6(17) . .
C14C C9C N8C C13C -178.0(10) . .
C10C C9C N8C Cu1C -178.6(9) . .
C14C C9C N8C Cu1C 2.8(12) . .
O3C Cu1C N8C C13C 179.9(10) . .
O1C Cu1C N8C C13C 5.8(10) . .
N1C Cu1C N8C C13C -85(8) . .
O3C Cu1C N8C C9C -1.0(8) . .
O1C Cu1C N8C C9C -175.0(8) . .
N1C Cu1C N8C C9C 94(8) . .
O2A C7A O1A Cu1A -177.4(9) . .
C2A C7A O1A Cu1A 4.3(11) . .
N8A Cu1A O1A C7A 167.5(7) . .
N1A Cu1A O1A C7A -6.3(7) . .
O3A Cu1A O1A C7A -89(2) . .
O1Z Cu1A O1A C7A 86.3(8) . .
O2B C7B O1B Cu1B 176.2(9) . .
C2B C7B O1B Cu1B -3.4(12) . .
O3B Cu1B O1B C7B 94(2) . .
N1B Cu1B O1B C7B 4.1(7) . .
N8B Cu1B O1B C7B -169.5(7) . .
O2C C7C O1C Cu1C -174.2(10) . .
C2C C7C O1C Cu1C 4.4(13) . .
O3C Cu1C O1C C7C 83(3) . .
N8C Cu1C O1C C7C 178.8(8) . .
N1C Cu1C O1C C7C -4.0(8) . .
N8A Cu1A O1Z W1 9(3) . .
N1A Cu1A O1Z W1 -168(3) . .
O1A Cu1A O1Z W1 108(3) . .
O3A Cu1A O1Z W1 -73(3) . .
O4A C14A O3A Cu1A -174.1(9) . .
C9A C14A O3A Cu1A 7.2(11) . .
N8A Cu1A O3A C14A -8.5(7) . .
N1A Cu1A O3A C14A 165.1(7) . .
O1A Cu1A O3A C14A -112(2) . .
O1Z Cu1A O3A C14A 71.8(8) . .
O4B C14B O3B Cu1B -178.0(8) . .
C9B C14B O3B Cu1B 2.2(11) . .
O1B Cu1B O3B C14B 98(2) . .
N1B Cu1B O3B C14B -172.9(7) . .
N8B Cu1B O3B C14B 0.6(7) . .
O4C C14C O3C Cu1C -175.8(9) . .
C9C C14C O3C Cu1C 3.2(12) . .
O1C Cu1C O3C C14C 95(3) . .
N8C Cu1C O3C C14C -1.4(8) . .
N1C Cu1C O3C C14C -178.6(8) . .
W2 O7 O7Z W1 146.9(10) . .
W1 O7 O7Z W2 -146.9(10) . .
W2 O8 O8Z W3 -149.3(10) . .
W3 O8 O8Z W2 149.3(10) . .
W3 O9 O9Z W1 -156.3(13) . .
W1 O9 O9Z W3 156.3(13) . .
W2 O10 O10Z W4 -147.5(8) . .
W4 O10 O10Z W2 147.5(8) . .
W5 O11 O11Z W2 -150.1(9) 2 .
W2 O11 O11Z W5 150.1(9) . 2
W4 O12 O12Z W3 -146.3(8) 2 .
W3 O12 O12Z W4 146.3(8) . 2
W5 O13 O13Z W1 146.1(11) . .
W1 O13 O13Z W5 -146.1(11) . .
W6 O14 O14Z W1 -155.8(13) . .
W1 O14 O14Z W6 155.8(13) . .
W4 O15 O15Z W5 152.3(9) 2 .
W5 O15 O15Z W4 -152.3(9) . 2
W5 O16 O16Z W6 -149.0(11) . .
W6 O16 O16Z W5 149.0(11) . .
W4 O17 O17Z W6 -149.6(10) . .
W6 O17 O17Z W4 149.6(10) . .
W3 O18 O18Z W6 153.7(13) 2 .
W6 O18 O18Z W3 -153.7(13) . 2
W1 O21 O22 Si1 177.5(6) 2 .
W3 O21 O22 Si1 -105.0(10) 2 .
W2 O21 O22 Si1 99.6(8) 2 .
Si1 O21 O22 O20 -43.3(5) . 2
W1 O21 O22 O20 134.3(6) 2 2
W3 O21 O22 O20 -148.3(9) 2 2
W2 O21 O22 O20 56.4(10) 2 2
Si1 O21 O22 W1 -177.5(6) . 2
W3 O21 O22 W1 77.5(9) 2 2
W2 O21 O22 W1 -77.9(7) 2 2
Si1 O21 O22 W6 -105.3(10) . 2
W1 O21 O22 W6 72.2(9) 2 2
W3 O21 O22 W6 149.7(7) 2 2
W2 O21 O22 W6 -5.6(16) 2 2
Si1 O21 O22 W5 105.4(8) . 2
W1 O21 O22 W5 -77.1(7) 2 2
W3 O21 O22 W5 0.4(14) 2 2
W2 O21 O22 W5 -154.9(6) 2 2
O21 O22 Si1 O22 -9(12) . 2
O20 O22 Si1 O22 116(12) 2 2
W1 O22 Si1 O22 -6(12) 2 2
W6 O22 Si1 O22 120(12) 2 2
W5 O22 Si1 O22 -123(12) 2 2
O20 O22 Si1 O21 125.0(7) 2 .
W1 O22 Si1 O21 2.7(6) 2 .
W6 O22 Si1 O21 128.4(9) 2 .
W5 O22 Si1 O21 -114.7(8) 2 .
O21 O22 Si1 O21 180 . 2
O20 O22 Si1 O21 -55.0(7) 2 2
W1 O22 Si1 O21 -177.3(6) 2 2
W6 O22 Si1 O21 -51.6(9) 2 2
W5 O22 Si1 O21 65.3(8) 2 2
O21 O22 Si1 O20 55.0(7) . .
O20 O22 Si1 O20 180 2 .
W1 O22 Si1 O20 57.7(8) 2 .
W6 O22 Si1 O20 -176.7(6) 2 .
W5 O22 Si1 O20 -59.7(8) 2 .
O21 O22 Si1 O20 -125.0(7) . 2
W1 O22 Si1 O20 -122.3(8) 2 2
W6 O22 Si1 O20 3.3(6) 2 2
W5 O22 Si1 O20 120.3(8) 2 2
O21 O22 Si1 O19 117.3(7) . .
O20 O22 Si1 O19 -117.7(7) 2 .
W1 O22 Si1 O19 120.0(8) 2 .
W6 O22 Si1 O19 -114.3(8) 2 .
W5 O22 Si1 O19 2.6(6) 2 .
O21 O22 Si1 O19 -62.7(7) . 2
O20 O22 Si1 O19 62.3(7) 2 2
W1 O22 Si1 O19 -60.0(8) 2 2
W6 O22 Si1 O19 65.7(8) 2 2
W5 O22 Si1 O19 -177.4(6) 2 2
O22 O21 Si1 O22 180 . 2
W1 O21 Si1 O22 177.2(6) 2 2
W3 O21 Si1 O22 -55.4(9) 2 2
W2 O21 Si1 O22 59.7(8) 2 2
W1 O21 Si1 O22 -2.8(6) 2 .
W3 O21 Si1 O22 124.6(9) 2 .
W2 O21 Si1 O22 -120.3(8) 2 .
O22 O21 Si1 O21 -2E1(5) . 2
W1 O21 Si1 O21 -2E1(5) 2 2
W3 O21 Si1 O21 11E1(5) 2 2
W2 O21 Si1 O21 -14E1(5) 2 2
O22 O21 Si1 O20 -125.2(7) . .
W1 O21 Si1 O20 -128.0(9) 2 .
W3 O21 Si1 O20 -0.6(6) 2 .
W2 O21 Si1 O20 114.5(8) 2 .
O22 O21 Si1 O20 54.8(7) . 2
W1 O21 Si1 O20 52.0(9) 2 2
W3 O21 Si1 O20 179.4(6) 2 2
W2 O21 Si1 O20 -65.5(8) 2 2
O22 O21 Si1 O19 -61.9(7) . .
W1 O21 Si1 O19 -64.7(8) 2 .
W3 O21 Si1 O19 62.7(8) 2 .
W2 O21 Si1 O19 177.8(6) 2 .
O22 O21 Si1 O19 118.1(7) . 2
W1 O21 Si1 O19 115.3(8) 2 2
W3 O21 Si1 O19 -117.3(8) 2 2
W2 O21 Si1 O19 -2.2(6) 2 2
W6 O20 Si1 O22 3.3(6) . 2
W3 O20 Si1 O22 126.5(8) 2 2
W4 O20 Si1 O22 -115.6(8) . 2
O22 O20 Si1 O22 180 2 .
W6 O20 Si1 O22 -176.7(6) . .
W3 O20 Si1 O22 -53.5(8) 2 .
W4 O20 Si1 O22 64.4(8) . .
O22 O20 Si1 O21 -125.9(7) 2 .
W6 O20 Si1 O21 -122.5(8) . .
W3 O20 Si1 O21 0.6(6) 2 .
W4 O20 Si1 O21 118.6(8) . .
O22 O20 Si1 O21 54.1(7) 2 2
W6 O20 Si1 O21 57.5(8) . 2
W3 O20 Si1 O21 -179.4(6) 2 2
W4 O20 Si1 O21 -61.4(8) . 2
O22 O20 Si1 O20 -16E1(8) 2 2
W6 O20 Si1 O20 -16E1(8) . 2
W3 O20 Si1 O20 -4E1(8) 2 2
W4 O20 Si1 O20 8E1(8) . 2
O22 O20 Si1 O19 118.0(7) 2 .
W6 O20 Si1 O19 121.3(8) . .
W3 O20 Si1 O19 -115.6(8) 2 .
W4 O20 Si1 O19 2.4(6) . .
O22 O20 Si1 O19 -62.0(7) 2 2
W6 O20 Si1 O19 -58.7(8) . 2
W3 O20 Si1 O19 64.4(8) 2 2
W4 O20 Si1 O19 -177.6(6) . 2
W5 O19 Si1 O22 177.3(6) 2 2
W2 O19 Si1 O22 -61.5(8) . 2
W4 O19 Si1 O22 57.5(8) . 2
W5 O19 Si1 O22 -2.7(6) 2 .
W2 O19 Si1 O22 118.5(8) . .
W4 O19 Si1 O22 -122.5(8) . .
W5 O19 Si1 O21 56.3(8) 2 .
W2 O19 Si1 O21 177.6(6) . .
W4 O19 Si1 O21 -63.4(7) . .
W5 O19 Si1 O21 -123.7(8) 2 2
W2 O19 Si1 O21 -2.4(6) . 2
W4 O19 Si1 O21 116.6(7) . 2
W5 O19 Si1 O20 117.3(8) 2 .
W2 O19 Si1 O20 -121.4(8) . .
W4 O19 Si1 O20 -2.4(6) . .
W5 O19 Si1 O20 -62.7(8) 2 2
W2 O19 Si1 O20 58.6(8) . 2
W4 O19 Si1 O20 177.6(6) . 2
W5 O19 Si1 O19 118.2(8) 2 2
W2 O19 Si1 O19 -120.5(5) . 2
W4 O19 Si1 O19 -1.6(5) . 2
Cu1A O1Z W1 O1 -178(6) . .
Cu1A O1Z W1 O14 125(3) . .
Cu1A O1Z W1 O9 -54(3) . .
Cu1A O1Z W1 O7 40(3) . .
Cu1A O1Z W1 O13 -135(3) . .
Cu1A O1Z W1 O7Z 33(3) . .
Cu1A O1Z W1 O13Z -144(3) . .
Cu1A O1Z W1 O14Z 131(3) . .
Cu1A O1Z W1 O9Z -53(3) . .
Cu1A O1Z W1 O21 -9(4) . 2
Cu1A O1Z W1 O22 166(2) . 2
O14Z O14 W1 O1Z 18(2) . .
W6 O14 W1 O1Z 140.2(19) . .
O14Z O14 W1 O1 5(2) . .
W6 O14 W1 O1 127.3(19) . .
O14Z O14 W1 O9 -162.5(19) . .
W6 O14 W1 O9 -40(2) . .
O14Z O14 W1 O7 120(2) . .
W6 O14 W1 O7 -117(2) . .
O14Z O14 W1 O13 -98(2) . .
W6 O14 W1 O13 25(2) . .
O14Z O14 W1 O7Z 106(2) . .
W6 O14 W1 O7Z -132.0(19) . .
O14Z O14 W1 O13Z -80(2) . .
W6 O14 W1 O13Z 42(2) . .
W6 O14 W1 O14Z 122(3) . .
O14Z O14 W1 O9Z -165.9(17) . .
W6 O14 W1 O9Z -44(3) . .
O14Z O14 W1 O21 179(2) . 2
W6 O14 W1 O21 -59.2(19) . 2
O14Z O14 W1 O22 -149(2) . 2
W6 O14 W1 O22 -26.7(16) . 2
O9Z O9 W1 O1Z 3(2) . .
W3 O9 W1 O1Z 127.2(19) . .
O9Z O9 W1 O1 17(2) . .
W3 O9 W1 O1 141.1(19) . .
O9Z O9 W1 O14 -176.1(17) . .
W3 O9 W1 O14 -52(2) . .
O9Z O9 W1 O7 -102(2) . .
W3 O9 W1 O7 21(2) . .
O9Z O9 W1 O13 114(2) . .
W3 O9 W1 O13 -122(2) . .
O9Z O9 W1 O7Z -82.5(19) . .
W3 O9 W1 O7Z 41(2) . .
O9Z O9 W1 O13Z 101.1(19) . .
W3 O9 W1 O13Z -135(2) . .
O9Z O9 W1 O14Z 171.3(16) . .
W3 O9 W1 O14Z -65(3) . .
W3 O9 W1 O9Z 124(3) . .
O9Z O9 W1 O21 -153(2) . 2
W3 O9 W1 O21 -28.7(17) . 2
O9Z O9 W1 O22 172.7(19) . 2
W3 O9 W1 O22 -63(2) . 2
O7Z O7 W1 O1Z -21(2) . .
W2 O7 W1 O1Z -125.6(17) . .
O7Z O7 W1 O1 -32(2) . .
W2 O7 W1 O1 -136.0(16) . .
O7Z O7 W1 O14 -132.8(19) . .
W2 O7 W1 O14 123.1(18) . .
O7Z O7 W1 O9 86.9(19) . .
W2 O7 W1 O9 -17.2(18) . .
O7Z O7 W1 O13 151.2(16) . .
W2 O7 W1 O13 47(2) . .
W2 O7 W1 O7Z -104(3) . .
O7Z O7 W1 O13Z 169.0(16) . .
W2 O7 W1 O13Z 65(2) . .
O7Z O7 W1 O14Z -117.7(18) . .
W2 O7 W1 O14Z 138.2(17) . .
O7Z O7 W1 O9Z 68.3(18) . .
W2 O7 W1 O9Z -35.8(18) . .
O7Z O7 W1 O21 134(2) . 2
W2 O7 W1 O21 29.8(15) . 2
O7Z O7 W1 O22 171.8(18) . 2
W2 O7 W1 O22 67.7(17) . 2
O13Z O13 W1 O1Z -31(2) . .
W5 O13 W1 O1Z -136.6(16) . .
O13Z O13 W1 O1 -21(2) . .
W5 O13 W1 O1 -126.0(17) . .
O13Z O13 W1 O14 84(2) . .
W5 O13 W1 O14 -21.7(17) . .
O13Z O13 W1 O9 -134(2) . .
W5 O13 W1 O9 120.3(17) . .
O13Z O13 W1 O7 156.4(19) . .
W5 O13 W1 O7 51(2) . .
O13Z O13 W1 O7Z -179.3(18) . .
W5 O13 W1 O7Z 75(2) . .
W5 O13 W1 O13Z -105(3) . .
O13Z O13 W1 O14Z 66(2) . .
W5 O13 W1 O14Z -39.1(17) . .
O13Z O13 W1 O9Z -117(2) . .
W5 O13 W1 O9Z 137.8(17) . .
O13Z O13 W1 O21 171(2) . 2
W5 O13 W1 O21 65.9(16) . 2
O13Z O13 W1 O22 132(2) . 2
W5 O13 W1 O22 26.8(14) . 2
O7 O7Z W1 O1Z 159.3(19) . .
W2 O7Z W1 O1Z -165.4(9) . .
O7 O7Z W1 O1 151.4(18) . .
W2 O7Z W1 O1 -173.2(9) . .
O7 O7Z W1 O14 46.4(19) . .
W2 O7Z W1 O14 81.8(9) . .
O7 O7Z W1 O9 -92.7(19) . .
W2 O7Z W1 O9 -57.3(9) . .
W2 O7Z W1 O7 35.4(15) . .
O7 O7Z W1 O13 -50(3) . .
W2 O7Z W1 O13 -14(2) . .
O7 O7Z W1 O13Z -52(7) . .
W2 O7Z W1 O13Z -16(7) . .
O7 O7Z W1 O14Z 63.4(19) . .
W2 O7Z W1 O14Z 98.8(8) . .
O7 O7Z W1 O9Z -111.6(19) . .
W2 O7Z W1 O9Z -76.2(9) . .
O7 O7Z W1 O21 -39.9(18) . 2
W2 O7Z W1 O21 -4.5(7) . 2
O7 O7Z W1 O22 -8.4(19) . 2
W2 O7Z W1 O22 27.0(9) . 2
O13 O13Z W1 O1Z 151(2) . .
W5 O13Z W1 O1Z -171.8(9) . .
O13 O13Z W1 O1 160(2) . .
W5 O13Z W1 O1 -163.4(10) . .
O13 O13Z W1 O14 -96(2) . .
W5 O13Z W1 O14 -59.0(10) . .
O13 O13Z W1 O9 44(2) . .
W5 O13Z W1 O9 80.4(9) . .
O13 O13Z W1 O7 -39(3) . .
W5 O13Z W1 O7 -2(2) . .
W5 O13Z W1 O13 36.8(17) . .
O13 O13Z W1 O7Z 3(7) . .
W5 O13Z W1 O7Z 40(6) . .
O13 O13Z W1 O14Z -113(2) . .
W5 O13Z W1 O14Z -76.3(9) . .
O13 O13Z W1 O9Z 62(2) . .
W5 O13Z W1 O9Z 99.1(9) . .
O13 O13Z W1 O21 -9(2) . 2
W5 O13Z W1 O21 27.9(9) . 2
O13 O13Z W1 O22 -42(2) . 2
W5 O13Z W1 O22 -5.1(7) . 2
O14 O14Z W1 O1Z -163(2) . .
W6 O14Z W1 O1Z 169.6(9) . .
O14 O14Z W1 O1 -175(2) . .
W6 O14Z W1 O1 157.9(10) . .
W6 O14Z W1 O14 -27.0(17) . .
O14 O14Z W1 O9 28(3) . .
W6 O14Z W1 O9 1.1(19) . .
O14 O14Z W1 O7 -58(2) . .
W6 O14Z W1 O7 -85.2(9) . .
O14 O14Z W1 O13 82(2) . .
W6 O14Z W1 O13 55.4(9) . .
O14 O14Z W1 O7Z -76(2) . .
W6 O14Z W1 O7Z -103.0(8) . .
O14 O14Z W1 O13Z 99(2) . .
W6 O14Z W1 O13Z 72.0(9) . .
O14 O14Z W1 O9Z 54(6) . .
W6 O14Z W1 O9Z 27(6) . .
O14 O14Z W1 O21 -1(2) . 2
W6 O14Z W1 O21 -28.5(9) . 2
O14 O14Z W1 O22 27(2) . 2
W6 O14Z W1 O22 -0.3(7) . 2
O9 O9Z W1 O1Z -177(2) . .
W3 O9Z W1 O1Z 158.9(9) . .
O9 O9Z W1 O1 -164.4(19) . .
W3 O9Z W1 O1 171.3(8) . .
O9 O9Z W1 O14 7(3) . .
W3 O9Z W1 O14 -18(2) . .
W3 O9Z W1 O9 -24.3(15) . .
O9 O9Z W1 O7 78(2) . .
W3 O9Z W1 O7 53.7(9) . .
O9 O9Z W1 O13 -62.6(19) . .
W3 O9Z W1 O13 -86.9(8) . .
O9 O9Z W1 O7Z 97(2) . .
W3 O9Z W1 O7Z 72.2(8) . .
O9 O9Z W1 O13Z -79(2) . .
W3 O9Z W1 O13Z -102.9(8) . .
O9 O9Z W1 O14Z -34(6) . .
W3 O9Z W1 O14Z -58(5) . .
O9 O9Z W1 O21 23.2(18) . 2
W3 O9Z W1 O21 -1.1(6) . 2
O9 O9Z W1 O22 -7(2) . 2
W3 O9Z W1 O22 -31.8(8) . 2
O8Z O8 W2 O2 -28(2) . .
W3 O8 W2 O2 -130.3(16) . .
O8Z O8 W2 O11 -138(2) . .
W3 O8 W2 O11 119.2(18) . .
O8Z O8 W2 O7 83.6(19) . .
W3 O8 W2 O7 -18.8(18) . .
O8Z O8 W2 O10 143.8(17) . .
W3 O8 W2 O10 41(2) . .
W3 O8 W2 O8Z -102(3) . .
O8Z O8 W2 O11Z -119.9(19) . .
W3 O8 W2 O11Z 137.6(17) . .
O8Z O8 W2 O10Z 163.4(16) . .
W3 O8 W2 O10Z 61(3) . .
O8Z O8 W2 O7Z 65.7(19) . .
W3 O8 W2 O7Z -36.7(18) . .
O8Z O8 W2 O19 168.6(19) . .
W3 O8 W2 O19 66.2(17) . .
O8Z O8 W2 O21 129(2) . 2
W3 O8 W2 O21 26.9(15) . 2
O11Z O11 W2 O2 22.3(16) . .
W5 O11 W2 O2 119.9(17) 2 .
O11Z O11 W2 O8 129.9(16) . .
W5 O11 W2 O8 -132.5(19) 2 .
O11Z O11 W2 O7 -151.9(13) . .
W5 O11 W2 O7 -54(2) 2 .
O11Z O11 W2 O10 -90.8(15) . .
W5 O11 W2 O10 6.7(18) 2 .
O11Z O11 W2 O8Z 117.5(15) . .
W5 O11 W2 O8Z -145.0(18) 2 .
W5 O11 W2 O11Z 98(2) 2 .
O11Z O11 W2 O10Z -68.2(15) . .
W5 O11 W2 O10Z 29.4(18) 2 .
O11Z O11 W2 O7Z -168.5(13) . .
W5 O11 W2 O7Z -71(2) 2 .
O11Z O11 W2 O19 -133.4(17) . .
W5 O11 W2 O19 -35.8(15) 2 .
O11Z O11 W2 O21 -173.3(15) . 2
W5 O11 W2 O21 -75.8(18) 2 2
O7Z O7 W2 O2 31(2) . .
W1 O7 W2 O2 130.3(16) . .
O7Z O7 W2 O8 -82(2) . .
W1 O7 W2 O8 17.3(18) . .
O7Z O7 W2 O11 -154.8(17) . .
W1 O7 W2 O11 -55(2) . .
O7Z O7 W2 O10 136(2) . .
W1 O7 W2 O10 -124.5(18) . .
O7Z O7 W2 O8Z -63(2) . .
W1 O7 W2 O8Z 36.1(17) . .
O7Z O7 W2 O11Z 176.8(16) . .
W1 O7 W2 O11Z -84(2) . .
O7Z O7 W2 O10Z 119(2) . .
W1 O7 W2 O10Z -141.5(17) . .
W1 O7 W2 O7Z 100(3) . .
O7Z O7 W2 O19 -170(2) . .
W1 O7 W2 O19 -70.1(17) . .
O7Z O7 W2 O21 -129(2) . 2
W1 O7 W2 O21 -29.0(14) . 2
O10Z O10 W2 O2 -26.9(15) . .
W4 O10 W2 O2 -124.9(15) . .
O10Z O10 W2 O8 161.4(13) . .
W4 O10 W2 O8 63.4(19) . .
O10Z O10 W2 O11 89.0(15) . .
W4 O10 W2 O11 -9.0(16) . .
O10Z O10 W2 O7 -130.7(16) . .
W4 O10 W2 O7 131.3(17) . .
O10Z O10 W2 O8Z -174.9(13) . .
W4 O10 W2 O8Z 87.1(19) . .
O10Z O10 W2 O11Z 64.7(15) . .
W4 O10 W2 O11Z -33.3(16) . .
W4 O10 W2 O10Z -98(2) . .
O10Z O10 W2 O7Z -118.1(15) . .
W4 O10 W2 O7Z 143.9(16) . .
O10Z O10 W2 O19 130.6(16) . .
W4 O10 W2 O19 32.6(13) . .
O10Z O10 W2 O21 173.5(15) . 2
W4 O10 W2 O21 75.5(15) . 2
O8 O8Z W2 O2 154.1(19) . .
W3 O8Z W2 O2 -169.1(7) . .
W3 O8Z W2 O8 36.8(16) . .
O8 O8Z W2 O11 40.4(19) . .
W3 O8Z W2 O11 77.2(8) . .
O8 O8Z W2 O7 -96.5(19) . .
W3 O8Z W2 O7 -59.7(9) . .
O8 O8Z W2 O10 -56(2) . .
W3 O8Z W2 O10 -18.9(16) . .
O8 O8Z W2 O11Z 62.3(19) . .
W3 O8Z W2 O11Z 99.1(8) . .
O8 O8Z W2 O10Z -74(6) . .
W3 O8Z W2 O10Z -37(6) . .
O8 O8Z W2 O7Z -112.8(19) . .
W3 O8Z W2 O7Z -76.0(8) . .
O8 O8Z W2 O19 -12(2) . .
W3 O8Z W2 O19 25.0(9) . .
O8 O8Z W2 O21 -43.5(18) . 2
W3 O8Z W2 O21 -6.6(6) . 2
O11 O11Z W2 O2 -159.6(15) . .
W5 O11Z W2 O2 168.4(7) 2 .
O11 O11Z W2 O8 -48.5(16) . .
W5 O11Z W2 O8 -80.4(8) 2 .
W5 O11Z W2 O11 -32.0(12) 2 .
O11 O11Z W2 O7 52(2) . .
W5 O11Z W2 O7 20.2(18) 2 .
O11 O11Z W2 O10 90.0(15) . .
W5 O11Z W2 O10 58.0(8) 2 .
O11 O11Z W2 O8Z -65.1(16) . .
W5 O11Z W2 O8Z -97.1(8) 2 .
O11 O11Z W2 O10Z 110.5(15) . .
W5 O11Z W2 O10Z 78.5(8) 2 .
O11 O11Z W2 O7Z 62(6) . .
W5 O11Z W2 O7Z 30(5) 2 .
O11 O11Z W2 O19 38.0(14) . .
W5 O11Z W2 O19 6.0(6) 2 .
O11 O11Z W2 O21 7.0(16) . 2
W5 O11Z W2 O21 -25.0(8) 2 2
O10 O10Z W2 O2 154.9(14) . .
W4 O10Z W2 O2 -170.8(7) . .
O10 O10Z W2 O8 -36(2) . .
W4 O10Z W2 O8 -1(2) . .
O10 O10Z W2 O11 -91.6(15) . .
W4 O10Z W2 O11 -57.3(8) . .
O10 O10Z W2 O7 45.4(15) . .
W4 O10Z W2 O7 79.7(8) . .
W4 O10Z W2 O10 34.3(12) . .
O10 O10Z W2 O8Z 23(6) . .
W4 O10Z W2 O8Z 57(5) . .
O10 O10Z W2 O11Z -114.2(15) . .
W4 O10Z W2 O11Z -80.0(8) . .
O10 O10Z W2 O7Z 61.2(15) . .
W4 O10Z W2 O7Z 95.5(8) . .
O10 O10Z W2 O19 -41.1(14) . .
W4 O10Z W2 O19 -6.9(6) . .
O10 O10Z W2 O21 -6.7(15) . 2
W4 O10Z W2 O21 27.6(8) . 2
O7 O7Z W2 O2 -151.1(19) . .
W1 O7Z W2 O2 169.2(8) . .
O7 O7Z W2 O8 98(2) . .
W1 O7Z W2 O8 58.2(9) . .
O7 O7Z W2 O11 39(3) . .
W1 O7Z W2 O11 -0.8(18) . .
W1 O7Z W2 O7 -39.7(16) . .
O7 O7Z W2 O10 -41(2) . .
W1 O7Z W2 O10 -80.7(9) . .
O7 O7Z W2 O8Z 115(2) . .
W1 O7Z W2 O8Z 75.5(9) . .
O7 O7Z W2 O11Z -13(6) . .
W1 O7Z W2 O11Z -52(5) . .
O7 O7Z W2 O10Z -61(2) . .
W1 O7Z W2 O10Z -100.6(8) . .
O7 O7Z W2 O19 11(2) . .
W1 O7Z W2 O19 -29.2(9) . .
O7 O7Z W2 O21 44.1(19) . 2
W1 O7Z W2 O21 4.4(7) . 2
Si1 O19 W2 O2 176.4(6) . .
W5 O19 W2 O2 -51.1(11) 2 .
W4 O19 W2 O2 46.6(11) . .
Si1 O19 W2 O8 -43.1(8) . .
W5 O19 W2 O8 89.4(5) 2 .
W4 O19 W2 O8 -173.0(5) . .
Si1 O19 W2 O11 -118.7(10) . .
W5 O19 W2 O11 13.8(6) 2 .
W4 O19 W2 O11 111.5(7) . .
Si1 O19 W2 O7 48.7(7) . .
W5 O19 W2 O7 -178.8(5) 2 .
W4 O19 W2 O7 -81.2(5) . .
Si1 O19 W2 O10 116.9(9) . .
W5 O19 W2 O10 -110.7(7) 2 .
W4 O19 W2 O10 -13.0(5) . .
Si1 O19 W2 O8Z -39.3(8) . .
W5 O19 W2 O8Z 93.2(5) 2 .
W4 O19 W2 O8Z -169.2(4) . .
Si1 O19 W2 O11Z -137.0(8) . .
W5 O19 W2 O11Z -4.6(5) 2 .
W4 O19 W2 O11Z 93.1(5) . .
Si1 O19 W2 O10Z 134.9(8) . .
W5 O19 W2 O10Z -92.7(5) 2 .
W4 O19 W2 O10Z 5.0(5) . .
Si1 O19 W2 O7Z 45.5(8) . .
W5 O19 W2 O7Z 177.9(4) 2 .
W4 O19 W2 O7Z -84.4(5) . .
Si1 O19 W2 O21 2.0(5) . 2
W5 O19 W2 O21 134.5(7) 2 2
W4 O19 W2 O21 -127.8(6) . 2
O9Z O9 W3 O3 -4(2) . .
W1 O9 W3 O3 -126(2) . .
O9Z O9 W3 O3Z -19(2) . .
W1 O9 W3 O3Z -141(2) . .
O9Z O9 W3 O18 163.7(17) . 2
W1 O9 W3 O18 41(2) . 2
O9Z O9 W3 O12 -119(2) . .
W1 O9 W3 O12 119(2) . .
O9Z O9 W3 O8 101(2) . .
W1 O9 W3 O8 -21(2) . .
O9Z O9 W3 O12Z -105(2) . .
W1 O9 W3 O12Z 132.6(19) . .
O9Z O9 W3 O8Z 82(2) . .
W1 O9 W3 O8Z -41(2) . .
W1 O9 W3 O9Z -122(3) . .
O9Z O9 W3 O18Z 171.1(16) . 2
W1 O9 W3 O18Z 49(3) . 2
O9Z O9 W3 O21 151(2) . 2
W1 O9 W3 O21 28.4(17) . 2
O9Z O9 W3 O20 -176(2) . 2
W1 O9 W3 O20 62(2) . 2
O12Z O12 W3 O3 30.2(19) . .
W4 O12 W3 O3 128.4(15) 2 .
O12Z O12 W3 O3Z 24.3(18) . .
W4 O12 W3 O3Z 122.4(16) 2 .
O12Z O12 W3 O9 136.9(18) . .
W4 O12 W3 O9 -124.9(17) 2 .
O12Z O12 W3 O18 -83.2(17) . 2
W4 O12 W3 O18 15.0(17) 2 2
O12Z O12 W3 O8 -148.8(15) . .
W4 O12 W3 O8 -51(2) 2 .
W4 O12 W3 O12Z 98(2) 2 .
O12Z O12 W3 O8Z -166.0(15) . .
W4 O12 W3 O8Z -68(2) 2 .
O12Z O12 W3 O9Z 120.7(17) . .
W4 O12 W3 O9Z -141.1(16) 2 .
O12Z O12 W3 O18Z -66.2(17) . 2
W4 O12 W3 O18Z 32.0(17) 2 2
O12Z O12 W3 O21 -168.8(17) . 2
W4 O12 W3 O21 -70.6(16) 2 2
O12Z O12 W3 O20 -129.6(18) . 2
W4 O12 W3 O20 -31.4(14) 2 2
O8Z O8 W3 O3 22.5(19) . .
W2 O8 W3 O3 129.3(18) . .
O8Z O8 W3 O3Z 29(2) . .
W2 O8 W3 O3Z 136.0(17) . .
O8Z O8 W3 O9 -87.5(18) . .
W2 O8 W3 O9 19.3(18) . .
O8Z O8 W3 O18 130.1(18) . 2
W2 O8 W3 O18 -123.1(18) . 2
O8Z O8 W3 O12 -158.4(15) . .
W2 O8 W3 O12 -52(2) . .
O8Z O8 W3 O12Z 177.5(15) . .
W2 O8 W3 O12Z -76(2) . .
W2 O8 W3 O8Z 107(3) . .
O8Z O8 W3 O9Z -69.3(18) . .
W2 O8 W3 O9Z 37.5(18) . .
O8Z O8 W3 O18Z 115.7(18) . 2
W2 O8 W3 O18Z -137.6(18) . 2
O8Z O8 W3 O21 -134.6(19) . 2
W2 O8 W3 O21 -27.8(15) . 2
O8Z O8 W3 O20 -174.5(18) . 2
W2 O8 W3 O20 -67.7(17) . 2
O12 O12Z W3 O3 -153.0(17) . .
W4 O12Z W3 O3 169.3(9) 2 .
O12 O12Z W3 O3Z -156.4(18) . .
W4 O12Z W3 O3Z 165.9(9) 2 .
O12 O12Z W3 O9 -42.2(18) . .
W4 O12Z W3 O9 -79.9(9) 2 .
O12 O12Z W3 O18 96.5(17) . 2
W4 O12Z W3 O18 58.8(9) 2 2
W4 O12Z W3 O12 -37.7(14) 2 .
O12 O12Z W3 O8 51(2) . .
W4 O12Z W3 O8 13.7(18) 2 .
O12 O12Z W3 O8Z 59(5) . .
W4 O12Z W3 O8Z 21(5) 2 .
O12 O12Z W3 O9Z -60.3(17) . .
W4 O12Z W3 O9Z -98.1(8) 2 .
O12 O12Z W3 O18Z 113.2(17) . 2
W4 O12Z W3 O18Z 75.5(9) 2 2
O12 O12Z W3 O21 11.4(18) . 2
W4 O12Z W3 O21 -26.3(9) 2 2
O12 O12Z W3 O20 43.1(16) . 2
W4 O12Z W3 O20 5.3(7) 2 2
O8 O8Z W3 O3 -158.2(18) . .
W2 O8Z W3 O3 169.5(9) . .
O8 O8Z W3 O3Z -153.9(18) . .
W2 O8Z W3 O3Z 173.7(9) . .
O8 O8Z W3 O9 91.7(18) . .
W2 O8Z W3 O9 59.4(9) . .
O8 O8Z W3 O18 -47.4(18) . 2
W2 O8Z W3 O18 -79.7(9) . 2
O8 O8Z W3 O12 36(2) . .
W2 O8Z W3 O12 3.9(18) . .
W2 O8Z W3 O8 -32.3(14) . .
O8 O8Z W3 O12Z -9(6) . .
W2 O8Z W3 O12Z -42(5) . .
O8 O8Z W3 O9Z 110.2(18) . .
W2 O8Z W3 O9Z 77.9(8) . .
O8 O8Z W3 O18Z -63.6(18) . 2
W2 O8Z W3 O18Z -96.0(8) . 2
O8 O8Z W3 O21 39.1(17) . 2
W2 O8Z W3 O21 6.8(7) . 2
O8 O8Z W3 O20 5.6(18) . 2
W2 O8Z W3 O20 -26.7(8) . 2
O9 O9Z W3 O3 176(2) . .
W1 O9Z W3 O3 -157.9(9) . .
O9 O9Z W3 O3Z 163(2) . .
W1 O9Z W3 O3Z -171.5(9) . .
W1 O9Z W3 O9 25.8(16) . .
O9 O9Z W3 O18 -27(3) . 2
W1 O9Z W3 O18 -1.4(19) . 2
O9 O9Z W3 O12 59(2) . .
W1 O9Z W3 O12 85.2(8) . .
O9 O9Z W3 O8 -79(2) . .
W1 O9Z W3 O8 -53.2(8) . .
O9 O9Z W3 O12Z 77(2) . .
W1 O9Z W3 O12Z 102.7(8) . .
O9 O9Z W3 O8Z -97(2) . .
W1 O9Z W3 O8Z -71.3(8) . .
O9 O9Z W3 O18Z -33(6) . 2
W1 O9Z W3 O18Z -7(5) . 2
O9 O9Z W3 O21 -24.7(19) . 2
W1 O9Z W3 O21 1.1(6) . 2
O9 O9Z W3 O20 5(2) . 2
W1 O9Z W3 O20 30.3(8) . 2
O17Z O17 W4 O4 -32(2) . .
W6 O17 W4 O4 -135.2(16) . .
O17Z O17 W4 O4Z -20(2) . .
W6 O17 W4 O4Z -123.7(17) . .
O17Z O17 W4 O10 -134(2) . .
W6 O17 W4 O10 122.5(17) . .
O17Z O17 W4 O12 87.2(19) . 2
W6 O17 W4 O12 -16.4(18) . 2
O17Z O17 W4 O15 150.4(17) . 2
W6 O17 W4 O15 47(2) . 2
W6 O17 W4 O17Z -104(3) . .
O17Z O17 W4 O10Z -117.1(19) . .
W6 O17 W4 O10Z 139.3(17) . .
O17Z O17 W4 O12Z 68.3(19) . 2
W6 O17 W4 O12Z -35.4(17) . 2
O17Z O17 W4 O15Z 168.2(15) . 2
W6 O17 W4 O15Z 65(2) . 2
O17Z O17 W4 O19 171.7(19) . .
W6 O17 W4 O19 68.1(17) . .
O17Z O17 W4 O20 133(2) . .
W6 O17 W4 O20 29.4(14) . .
O10Z O10 W4 O4 19.7(16) . .
W2 O10 W4 O4 117.8(16) . .
O10Z O10 W4 O4Z 28.5(17) . .
W2 O10 W4 O4Z 126.5(16) . .
O10Z O10 W4 O17 133.0(15) . .
W2 O10 W4 O17 -128.9(16) . .
O10Z O10 W4 O12 -148.3(13) . 2
W2 O10 W4 O12 -50.2(19) . 2
O10Z O10 W4 O15 -88.8(15) . 2
W2 O10 W4 O15 9.3(16) . 2
O10Z O10 W4 O17Z 119.5(15) . .
W2 O10 W4 O17Z -142.5(16) . .
W2 O10 W4 O10Z 98(2) . .
O10Z O10 W4 O12Z -167.6(13) . 2
W2 O10 W4 O12Z -70(2) . 2
O10Z O10 W4 O15Z -66.0(15) . 2
W2 O10 W4 O15Z 32.0(16) . 2
O10Z O10 W4 O19 -130.3(16) . .
W2 O10 W4 O19 -32.3(13) . .
O10Z O10 W4 O20 -170.8(15) . .
W2 O10 W4 O20 -72.8(15) . .
O17 O17Z W4 O4 151.5(19) . .
W6 O17Z W4 O4 -172.2(9) . .
O17 O17Z W4 O4Z 161(2) . .
W6 O17Z W4 O4Z -162.6(10) . .
W6 O17Z W4 O17 36.3(16) . .
O17 O17Z W4 O10 44.6(19) . .
W6 O17Z W4 O10 80.9(9) . .
O17 O17Z W4 O12 -93.4(19) . 2
W6 O17Z W4 O12 -57.1(9) . 2
O17 O17Z W4 O15 -46(2) . 2
W6 O17Z W4 O15 -9.4(17) . 2
O17 O17Z W4 O10Z 65.1(19) . .
W6 O17Z W4 O10Z 101.4(8) . .
O17 O17Z W4 O12Z -110.4(19) . 2
W6 O17Z W4 O12Z -74.1(9) . 2
O17 O17Z W4 O15Z -54(7) . 2
W6 O17Z W4 O15Z -18(6) . 2
O17 O17Z W4 O19 -9(2) . .
W6 O17Z W4 O19 27.7(9) . .
O17 O17Z W4 O20 -40.2(18) . .
W6 O17Z W4 O20 -3.9(7) . .
O10 O10Z W4 O4 -161.0(16) . .
W2 O10Z W4 O4 164.6(9) . .
O10 O10Z W4 O4Z -154.6(15) . .
W2 O10Z W4 O4Z 171.0(9) . .
O10 O10Z W4 O17 -45.4(15) . .
W2 O10Z W4 O17 -79.8(8) . .
W2 O10Z W4 O10 -34.4(12) . .
O10 O10Z W4 O12 57(2) . 2
W2 O10Z W4 O12 22.4(18) . 2
O10 O10Z W4 O15 91.1(15) . 2
W2 O10Z W4 O15 56.8(8) . 2
O10 O10Z W4 O17Z -62.6(15) . .
W2 O10Z W4 O17Z -96.9(8) . .
O10 O10Z W4 O12Z 67(6) . 2
W2 O10Z W4 O12Z 33(6) . 2
O10 O10Z W4 O15Z 112.5(15) . 2
W2 O10Z W4 O15Z 78.1(8) . 2
O10 O10Z W4 O19 41.2(14) . .
W2 O10Z W4 O19 6.8(6) . .
O10 O10Z W4 O20 9.6(15) . .
W2 O10Z W4 O20 -24.8(8) . .
Si1 O19 W4 O4 179.5(11) . .
W5 O19 W4 O4 48.0(13) 2 .
W2 O19 W4 O4 -49.7(13) . .
Si1 O19 W4 O4Z 172.0(17) . .
W5 O19 W4 O4Z 41(2) 2 .
W2 O19 W4 O4Z -57.2(19) . .
Si1 O19 W4 O17 -42.1(7) . .
W5 O19 W4 O17 -173.6(5) 2 .
W2 O19 W4 O17 88.7(5) . .
Si1 O19 W4 O10 -117.5(9) . .
W5 O19 W4 O10 111.1(7) 2 .
W2 O19 W4 O10 13.3(5) . .
Si1 O19 W4 O12 50.6(7) . 2
W5 O19 W4 O12 -80.9(5) 2 2
W2 O19 W4 O12 -178.6(5) . 2
Si1 O19 W4 O15 119.5(9) . 2
W5 O19 W4 O15 -12.0(5) 2 2
W2 O19 W4 O15 -109.7(7) . 2
Si1 O19 W4 O17Z -39.3(8) . .
W5 O19 W4 O17Z -170.8(5) 2 .
W2 O19 W4 O17Z 91.5(5) . .
Si1 O19 W4 O10Z -136.0(8) . .
W5 O19 W4 O10Z 92.6(5) 2 .
W2 O19 W4 O10Z -5.1(5) . .
Si1 O19 W4 O12Z 46.7(7) . 2
W5 O19 W4 O12Z -84.8(5) 2 2
W2 O19 W4 O12Z 177.5(4) . 2
Si1 O19 W4 O15Z 136.4(8) . 2
W5 O19 W4 O15Z 5.0(4) 2 2
W2 O19 W4 O15Z -92.7(5) . 2
Si1 O19 W4 O20 2.1(5) . .
W5 O19 W4 O20 -129.4(6) 2 .
W2 O19 W4 O20 132.9(6) . .
Si1 O20 W4 O4 -177(2) . .
O22 O20 W4 O4 117(2) 2 .
W6 O20 W4 O4 50(2) . .
W3 O20 W4 O4 -45(2) 2 .
Si1 O20 W4 O4Z -174.9(12) . .
O22 O20 W4 O4Z 118.7(14) 2 .
W6 O20 W4 O4Z 52.5(14) . .
W3 O20 W4 O4Z -43.4(14) 2 .
Si1 O20 W4 O17 120.7(9) . .
O22 O20 W4 O17 54.3(9) 2 .
W6 O20 W4 O17 -11.9(6) . .
W3 O20 W4 O17 -107.8(7) 2 .
Si1 O20 W4 O10 43.5(7) . .
O22 O20 W4 O10 -23.0(9) 2 .
W6 O20 W4 O10 -89.1(5) . .
W3 O20 W4 O10 175.0(5) 2 .
Si1 O20 W4 O12 -118.6(9) . 2
O22 O20 W4 O12 175.0(11) 2 2
W6 O20 W4 O12 108.8(7) . 2
W3 O20 W4 O12 12.9(5) 2 2
Si1 O20 W4 O15 -47.3(7) . 2
O22 O20 W4 O15 -113.7(9) 2 2
W6 O20 W4 O15 -179.9(5) . 2
W3 O20 W4 O15 84.2(5) 2 2
Si1 O20 W4 O17Z 135.3(8) . .
O22 O20 W4 O17Z 68.9(9) 2 .
W6 O20 W4 O17Z 2.7(5) . .
W3 O20 W4 O17Z -93.2(5) 2 .
Si1 O20 W4 O10Z 39.7(8) . .
O22 O20 W4 O10Z -26.7(9) 2 .
W6 O20 W4 O10Z -92.9(5) . .
W3 O20 W4 O10Z 171.2(4) 2 .
Si1 O20 W4 O12Z -135.1(8) . 2
O22 O20 W4 O12Z 158.5(10) 2 2
W6 O20 W4 O12Z 92.3(5) . 2
W3 O20 W4 O12Z -3.5(4) 2 2
Si1 O20 W4 O15Z -46.1(8) . 2
O22 O20 W4 O15Z -112.5(8) 2 2
W6 O20 W4 O15Z -178.7(4) . 2
W3 O20 W4 O15Z 85.5(5) 2 2
Si1 O20 W4 O19 -2.2(5) . .
O22 O20 W4 O19 -68.6(9) 2 .
W6 O20 W4 O19 -134.8(6) . .
W3 O20 W4 O19 129.4(6) 2 .
O13Z O13 W5 O5 39(2) . .
W1 O13 W5 O5 139.6(15) . .
O13Z O13 W5 O5Z 28(2) . .
W1 O13 W5 O5Z 129.0(16) . .
O13Z O13 W5 O15 143(2) . .
W1 O13 W5 O15 -116.2(17) . .
O13Z O13 W5 O16 -79(2) . .
W1 O13 W5 O16 21.4(17) . .
O13Z O13 W5 O11 -143(2) . 2
W1 O13 W5 O11 -43(2) . 2
O13Z O13 W5 O15Z 124(2) . .
W1 O13 W5 O15Z -135.3(16) . .
W1 O13 W5 O13Z 101(3) . .
O13Z O13 W5 O16Z -63(2) . .
W1 O13 W5 O16Z 37.9(17) . .
O13Z O13 W5 O11Z -164.0(18) . 2
W1 O13 W5 O11Z -63(3) . 2
O13Z O13 W5 O19 -165(2) . 2
W1 O13 W5 O19 -64.0(16) . 2
O13Z O13 W5 O22 -127(2) . 2
W1 O13 W5 O22 -26.1(14) . 2
O15Z O15 W5 O5 -12.5(16) . .
W4 O15 W5 O5 -113.9(19) 2 .
O15Z O15 W5 O5Z -24.9(16) . .
W4 O15 W5 O5Z -126.3(18) 2 .
O15Z O15 W5 O13 -125.9(15) . .
W4 O15 W5 O13 132.7(19) 2 .
O15Z O15 W5 O16 153.6(13) . .
W4 O15 W5 O16 52(2) 2 .
O15Z O15 W5 O11 93.8(14) . 2
W4 O15 W5 O11 -7.6(18) 2 2
W4 O15 W5 O15Z -101(2) 2 .
O15Z O15 W5 O13Z -115.5(14) . .
W4 O15 W5 O13Z 143.1(18) 2 .
O15Z O15 W5 O16Z 165.9(12) . .
W4 O15 W5 O16Z 65(2) 2 .
O15Z O15 W5 O11Z 70.2(14) . 2
W4 O15 W5 O11Z -31.3(18) 2 2
O15Z O15 W5 O19 136.0(16) . 2
W4 O15 W5 O19 34.6(15) 2 2
O15Z O15 W5 O22 175.4(14) . 2
W4 O15 W5 O22 74.0(18) 2 2
O16Z O16 W5 O5 -35(2) . .
W6 O16 W5 O5 -141.2(16) . .
O16Z O16 W5 O5Z -22(2) . .
W6 O16 W5 O5Z -128.2(17) . .
O16Z O16 W5 O13 85(2) . .
W6 O16 W5 O13 -21.4(18) . .
O16Z O16 W5 O15 159.3(19) . .
W6 O16 W5 O15 53(2) . .
O16Z O16 W5 O11 -135(2) . 2
W6 O16 W5 O11 119.2(18) . 2
O16Z O16 W5 O15Z -174.2(17) . .
W6 O16 W5 O15Z 80(2) . .
O16Z O16 W5 O13Z 67(2) . .
W6 O16 W5 O13Z -38.6(18) . .
W6 O16 W5 O16Z -106(3) . .
O16Z O16 W5 O11Z -116(2) . 2
W6 O16 W5 O11Z 138.3(17) . 2
O16Z O16 W5 O19 173(2) . 2
W6 O16 W5 O19 67.2(17) . 2
O16Z O16 W5 O22 133(2) . 2
W6 O16 W5 O22 27.0(14) . 2
O15 O15Z W5 O5 168.1(15) . .
W4 O15Z W5 O5 -163.0(9) 2 .
O15 O15Z W5 O5Z 157.9(14) . .
W4 O15Z W5 O5Z -173.2(8) 2 .
O15 O15Z W5 O13 52.3(14) . .
W4 O15Z W5 O13 81.2(8) 2 .
W4 O15Z W5 O15 28.9(11) 2 .
O15 O15Z W5 O16 -49(2) . .
W4 O15Z W5 O16 -20.1(18) 2 .
O15 O15Z W5 O11 -85.9(14) . 2
W4 O15Z W5 O11 -57.0(8) 2 2
O15 O15Z W5 O13Z 67.0(14) . .
W4 O15Z W5 O13Z 96.0(8) 2 .
O15 O15Z W5 O16Z -62(5) . .
W4 O15Z W5 O16Z -33(4) 2 .
O15 O15Z W5 O11Z -108.2(14) . 2
W4 O15Z W5 O11Z -79.3(7) 2 2
O15 O15Z W5 O19 -35.8(13) . 2
W4 O15Z W5 O19 -6.9(6) 2 2
O15 O15Z W5 O22 -4.7(15) . 2
W4 O15Z W5 O22 24.2(8) 2 2
O13 O13Z W5 O5 -145(2) . .
W1 O13Z W5 O5 173.7(9) . .
O13 O13Z W5 O5Z -153(2) . .
W1 O13Z W5 O5Z 165.6(9) . .
W1 O13Z W5 O13 -41.6(19) . .
O13 O13Z W5 O15 -36(2) . .
W1 O13Z W5 O15 -77.5(9) . .
O13 O13Z W5 O16 101(2) . .
W1 O13Z W5 O16 59.5(10) . .
O13 O13Z W5 O11 54(3) . 2
W1 O13Z W5 O11 12.6(18) . 2
O13 O13Z W5 O15Z -58(2) . .
W1 O13Z W5 O15Z -99.4(9) . .
O13 O13Z W5 O16Z 116(2) . .
W1 O13Z W5 O16Z 74.8(9) . .
O13 O13Z W5 O11Z 69(6) . 2
W1 O13Z W5 O11Z 28(6) . 2
O13 O13Z W5 O19 16(2) . 2
W1 O13Z W5 O19 -25.6(10) . 2
O13 O13Z W5 O22 47(2) . 2
W1 O13Z W5 O22 5.0(7) . 2
O16 O16Z W5 O5 148(2) . .
W6 O16Z W5 O5 -174.5(9) . .
O16 O16Z W5 O5Z 159(2) . .
W6 O16Z W5 O5Z -163.3(9) . .
O16 O16Z W5 O13 -96(2) . .
W6 O16Z W5 O13 -58.0(9) . .
O16 O16Z W5 O15 -31(3) . .
W6 O16Z W5 O15 7.0(17) . .
W6 O16Z W5 O16 37.9(18) . .
O16 O16Z W5 O11 43(2) . 2
W6 O16Z W5 O11 80.5(9) . 2
O16 O16Z W5 O15Z 18(5) . .
W6 O16Z W5 O15Z 56(4) . .
O16 O16Z W5 O13Z -112(2) . .
W6 O16Z W5 O13Z -73.6(9) . .
O16 O16Z W5 O11Z 64(2) . 2
W6 O16Z W5 O11Z 102.1(8) . 2
O16 O16Z W5 O19 -7(2) . 2
W6 O16Z W5 O19 31.0(9) . 2
O16 O16Z W5 O22 -41(2) . 2
W6 O16Z W5 O22 -3.1(7) . 2
O18Z O18 W6 O6 -5(2) . .
W3 O18 W6 O6 -124.9(19) 2 .
O18Z O18 W6 O6Z -19(2) . .
W3 O18 W6 O6Z -138.1(19) 2 .
O18Z O18 W6 O16 -121(2) . .
W3 O18 W6 O16 119.1(19) 2 .
O18Z O18 W6 O14 162.5(18) . .
W3 O18 W6 O14 43(2) 2 .
O18Z O18 W6 O16Z -107(2) . .
W3 O18 W6 O16Z 133.2(19) 2 .
O18Z O18 W6 O17 99(2) . .
W3 O18 W6 O17 -20.9(19) 2 .
W3 O18 W6 O18Z -120(3) 2 .
O18Z O18 W6 O17Z 79(2) . .
W3 O18 W6 O17Z -40.7(19) 2 .
O18Z O18 W6 O14Z 168.1(17) . .
W3 O18 W6 O14Z 49(3) 2 .
O18Z O18 W6 O20 147(2) . .
W3 O18 W6 O20 27.2(16) 2 .
O18Z O18 W6 O22 -179(2) . 2
W3 O18 W6 O22 61.1(19) 2 2
O16Z O16 W6 O6 25(2) . .
W5 O16 W6 O6 136.0(16) . .
O16Z O16 W6 O6Z 16(2) . .
W5 O16 W6 O6Z 126.9(17) . .
O16Z O16 W6 O18 129(2) . .
W5 O16 W6 O18 -119.7(18) . .
O16Z O16 W6 O14 -90(2) . .
W5 O16 W6 O14 20.6(18) . .
W5 O16 W6 O16Z 111(3) . .
O16Z O16 W6 O17 -153.9(18) . .
W5 O16 W6 O17 -43(2) . .
O16Z O16 W6 O18Z 113(2) . .
W5 O16 W6 O18Z -135.5(17) . .
O16Z O16 W6 O17Z -167.0(17) . .
W5 O16 W6 O17Z -56(3) . .
O16Z O16 W6 O14Z -73(2) . .
W5 O16 W6 O14Z 37.8(18) . .
O16Z O16 W6 O20 -175(2) . .
W5 O16 W6 O20 -64.3(17) . .
O16Z O16 W6 O22 -139(2) . 2
W5 O16 W6 O22 -27.4(15) . 2
O14Z O14 W6 O6 -20(2) . .
W1 O14 W6 O6 -143.3(18) . .
O14Z O14 W6 O6Z -7(2) . .
W1 O14 W6 O6Z -129.6(19) . .
O14Z O14 W6 O18 172.3(18) . .
W1 O14 W6 O18 49(2) . .
O14Z O14 W6 O16 99(2) . .
W1 O14 W6 O16 -24(2) . .
O14Z O14 W6 O16Z 80(2) . .
W1 O14 W6 O16Z -42(2) . .
O14Z O14 W6 O17 -119(2) . .
W1 O14 W6 O17 118(2) . .
O14Z O14 W6 O18Z -173.9(18) . .
W1 O14 W6 O18Z 63(3) . .
O14Z O14 W6 O17Z -103(2) . .
W1 O14 W6 O17Z 133.9(19) . .
W1 O14 W6 O14Z -123(3) . .
O14Z O14 W6 O20 -175(2) . .
W1 O14 W6 O20 62.3(19) . .
O14Z O14 W6 O22 150(2) . 2
W1 O14 W6 O22 26.8(16) . 2
O16 O16Z W6 O6 -158(2) . .
W5 O16Z W6 O6 169.4(9) . .
O16 O16Z W6 O6Z -165(2) . .
W5 O16Z W6 O6Z 162.3(9) . .
O16 O16Z W6 O18 -50(2) . .
W5 O16Z W6 O18 -82.9(9) . .
W5 O16Z W6 O16 -33.0(16) . .
O16 O16Z W6 O14 89(2) . .
W5 O16Z W6 O14 56.0(9) . .
O16 O16Z W6 O17 42(3) . .
W5 O16Z W6 O17 8.7(18) . .
O16 O16Z W6 O18Z -68(2) . .
W5 O16Z W6 O18Z -100.8(9) . .
O16 O16Z W6 O17Z 53(6) . .
W5 O16Z W6 O17Z 20(6) . .
O16 O16Z W6 O14Z 106(2) . .
W5 O16Z W6 O14Z 73.2(9) . .
O16 O16Z W6 O20 5(2) . .
W5 O16Z W6 O20 -28.2(9) . .
O16 O16Z W6 O22 36.1(19) . 2
W5 O16Z W6 O22 3.1(7) . 2
O17Z O17 W6 O6 15.9(19) . .
W4 O17 W6 O6 124.7(18) . .
O17Z O17 W6 O6Z 25.7(19) . .
W4 O17 W6 O6Z 134.6(17) . .
O17Z O17 W6 O18 -91.2(18) . .
W4 O17 W6 O18 17.7(18) . .
O17Z O17 W6 O16 -165.2(16) . .
W4 O17 W6 O16 -56(2) . .
O17Z O17 W6 O14 126.6(18) . .
W4 O17 W6 O14 -124.5(18) . .
O17Z O17 W6 O16Z 176.3(15) . .
W4 O17 W6 O16Z -75(2) . .
O17Z O17 W6 O18Z -72.8(18) . .
W4 O17 W6 O18Z 36.1(18) . .
W4 O17 W6 O17Z 109(3) . .
O17Z O17 W6 O14Z 111.3(18) . .
W4 O17 W6 O14Z -139.8(17) . .
O17Z O17 W6 O20 -139.0(19) . .
W4 O17 W6 O20 -30.1(15) . .
O17Z O17 W6 O22 -178.4(18) . 2
W4 O17 W6 O22 -69.5(17) . 2
O18 O18Z W6 O6 175(2) . .
W3 O18Z W6 O6 -157.6(10) 2 .
O18 O18Z W6 O6Z 163(2) . .
W3 O18Z W6 O6Z -169.4(9) 2 .
W3 O18Z W6 O18 27.5(16) 2 .
O18 O18Z W6 O16 57(2) . .
W3 O18Z W6 O16 85.0(9) 2 .
O18 O18Z W6 O14 -29(3) . .
W3 O18Z W6 O14 -2(2) 2 .
O18 O18Z W6 O16Z 74(2) . .
W3 O18Z W6 O16Z 101.9(9) 2 .
O18 O18Z W6 O17 -81(2) . .
W3 O18Z W6 O17 -53.8(9) 2 .
O18 O18Z W6 O17Z -100(2) . .
W3 O18Z W6 O17Z -72.7(9) 2 .
O18 O18Z W6 O14Z -45(6) . .
W3 O18Z W6 O14Z -17(6) 2 .
O18 O18Z W6 O20 -28(2) . .
W3 O18Z W6 O20 -0.9(7) 2 .
O18 O18Z W6 O22 1(2) . 2
W3 O18Z W6 O22 28.2(9) 2 2
O17 O17Z W6 O6 -164.5(18) . .
W4 O17Z W6 O6 164.6(10) . .
O17 O17Z W6 O6Z -156.7(18) . .
W4 O17Z W6 O6Z 172.4(9) . .
O17 O17Z W6 O18 88.4(18) . .
W4 O17Z W6 O18 57.5(9) . .
O17 O17Z W6 O16 26(3) . .
W4 O17Z W6 O16 -5(2) . .
O17 O17Z W6 O14 -50.8(18) . .
W4 O17Z W6 O14 -81.7(9) . .
O17 O17Z W6 O16Z -15(6) . .
W4 O17Z W6 O16Z -46(6) . .
W4 O17Z W6 O17 -30.9(13) . .
O17 O17Z W6 O18Z 106.7(18) . .
W4 O17Z W6 O18Z 75.8(9) . .
O17 O17Z W6 O14Z -67.7(18) . .
W4 O17Z W6 O14Z -98.6(9) . .
O17 O17Z W6 O20 34.8(17) . .
W4 O17Z W6 O20 4.0(7) . .
O17 O17Z W6 O22 1.7(18) . 2
W4 O17Z W6 O22 -29.2(9) . 2
O14 O14Z W6 O6 161(2) . .
W1 O14Z W6 O6 -172.6(9) . .
O14 O14Z W6 O6Z 174(2) . .
W1 O14Z W6 O6Z -160.2(9) . .
O14 O14Z W6 O18 -12(3) . .
W1 O14Z W6 O18 13.7(19) . .
O14 O14Z W6 O16 -81(2) . .
W1 O14Z W6 O16 -54.8(9) . .
W1 O14Z W6 O14 26.2(17) . .
O14 O14Z W6 O16Z -99(2) . .
W1 O14Z W6 O16Z -72.4(9) . .
O14 O14Z W6 O17 58(2) . .
W1 O14Z W6 O17 84.2(8) . .
O14 O14Z W6 O18Z 21(6) . .
W1 O14Z W6 O18Z 47(5) . .
O14 O14Z W6 O17Z 76(2) . .
W1 O14Z W6 O17Z 102.6(8) . .
O14 O14Z W6 O20 5(2) . .
W1 O14Z W6 O20 31.5(8) . .
O14 O14Z W6 O22 -26(2) . 2
W1 O14Z W6 O22 0.3(7) . 2
Si1 O20 W6 O6 -173.8(12) . .
O22 O20 W6 O6 -170.9(13) 2 .
W3 O20 W6 O6 51.5(14) 2 .
W4 O20 W6 O6 -43.3(14) . .
Si1 O20 W6 O6Z -179(2) . .
O22 O20 W6 O6Z -176(2) 2 .
W3 O20 W6 O6Z 46(2) 2 .
W4 O20 W6 O6Z -49(2) . .
Si1 O20 W6 O18 124.7(10) . .
O22 O20 W6 O18 127.6(8) 2 .
W3 O20 W6 O18 -10.0(6) 2 .
W4 O20 W6 O18 -104.8(7) . .
Si1 O20 W6 O16 43.4(8) . .
O22 O20 W6 O16 46.3(6) 2 .
W3 O20 W6 O16 -91.3(5) 2 .
W4 O20 W6 O16 173.9(5) . .
Si1 O20 W6 O14 -45.0(8) . .
O22 O20 W6 O14 -42.1(6) 2 .
W3 O20 W6 O14 -179.7(5) 2 .
W4 O20 W6 O14 85.5(5) . .
Si1 O20 W6 O16Z 41.8(8) . .
O22 O20 W6 O16Z 44.8(7) 2 .
W3 O20 W6 O16Z -92.8(5) 2 .
W4 O20 W6 O16Z 172.4(5) . .
Si1 O20 W6 O17 -119.7(9) . .
O22 O20 W6 O17 -116.8(8) 2 .
W3 O20 W6 O17 105.6(6) 2 .
W4 O20 W6 O17 10.8(5) . .
Si1 O20 W6 O18Z 135.3(9) . .
O22 O20 W6 O18Z 138.3(7) 2 .
W3 O20 W6 O18Z 0.6(5) 2 .
W4 O20 W6 O18Z -94.2(6) . .
Si1 O20 W6 O17Z -133.3(9) . .
O22 O20 W6 O17Z -130.3(7) 2 .
W3 O20 W6 O17Z 92.1(5) 2 .
W4 O20 W6 O17Z -2.7(5) . .
Si1 O20 W6 O14Z -46.7(8) . .
O22 O20 W6 O14Z -43.7(6) 2 .
W3 O20 W6 O14Z 178.7(5) 2 .
W4 O20 W6 O14Z 83.9(5) . .
Si1 O20 W6 O22 -2.9(5) . 2
W3 O20 W6 O22 -137.6(7) 2 2
W4 O20 W6 O22 127.6(7) . 2
